data_7134052
loop_
_publ_author_name
'Inoue, Ryo'
'Kobayashi, Mayu'
'Morisaki, Yasuhiro'

_publ_section_title
;
 Optically Active Cofacial ABCD-Pt(II)-Porphyrin Dimer Exhibits Bright
 Circularly Polarized Phosphorescence
;
_journal_name_full 'Chemical Communications'
_journal_paper_doi 10.1039/D4CC05684A
_journal_year 2025
_chemical_formula_moiety '2(C78 H58 N8 O2 Pt2), 2(C H Cl3), C6 H14'
_chemical_formula_sum 'C164 H132 Cl6 N16 O4 Pt4'
_chemical_formula_weight 3383.91
_space_group_crystal_system triclinic
_space_group_IT_number 2
_space_group_name_Hall '-P 1'
_space_group_name_H-M_alt 'P -1'
_atom_sites_solution_hydrogens geom
_atom_sites_solution_primary dual
_audit_creation_date 2024-12-06
_audit_creation_method
;
Olex2 1.5
(compiled 2024.02.16 svn.r378c4104 for OlexSys, GUI svn.r6928)
;
_audit_update_record
;
2024-12-06 deposited with the CCDC.	2024-12-10 downloaded from the CCDC.
;
_cell_angle_alpha 94.9910(10)
_cell_angle_beta 93.2430(10)
_cell_angle_gamma 90.9970(10)
_cell_formula_units_Z 1
_cell_length_a 11.3270(2)
_cell_length_b 16.6957(2)
_cell_length_c 17.5885(3)
_cell_measurement_reflns_used 25378
_cell_measurement_temperature 293(2)
_cell_measurement_theta_max 75.3140
_cell_measurement_theta_min 3.4430
_cell_volume 3307.45(9)
_computing_cell_refinement 'CrysAlisPro 1.171.42.72a (Rigaku OD, 2022)'
_computing_data_collection 'CrysAlisPro 1.171.42.72a (Rigaku OD, 2022)'
_computing_data_reduction 'CrysAlisPro 1.171.42.72a (Rigaku OD, 2022)'
_computing_molecular_graphics 'Olex2 1.5 (Dolomanov et al., 2009)'
_computing_publication_material 'Olex2 1.5 (Dolomanov et al., 2009)'
_computing_structure_refinement 'SHELXL 2019/3 (Sheldrick, 2015)'
_computing_structure_solution 'SHELXT 2018/2 (Sheldrick, 2018)'
_diffrn_ambient_temperature 293(2)
_diffrn_detector 'Hybrid Pixel Array Detector'
_diffrn_detector_area_resol_mean 10.0000
_diffrn_detector_type HyPix
_diffrn_measured_fraction_theta_full 0.998
_diffrn_measured_fraction_theta_max 0.957
_diffrn_measurement_details
;
List of Runs (angles in degrees, time in seconds):

  # Type    Start    End  Width  t~exp~   \w     \q     \k     \f   Frames
#--------------------------------------------------------------------------
  1  \w    -75.00 -50.00   0.50    0.54    --  -46.17 122.00-155.00   50
  2  \w   -117.00 -83.00   0.50    0.54    --  -46.17-150.00 -38.00   68
  3  \w     15.00  90.00   0.50    0.54    --   46.17-122.00 122.00  150
  4  \w     56.00 104.00   0.50    0.54    --   46.17 150.00   5.00   96
  5  \w     67.00 110.00   0.50    0.54    --   46.17-150.00 -38.00   86
  6  \w   -138.00 -96.00   0.50    2.14    -- -105.02-122.00 122.00   84
  7  \w   -110.00 -78.00   0.50    2.14    -- -105.02 122.00-155.00   64
  8  \w   -128.00 -33.00   0.50    2.14    -- -105.02 150.00   5.00  190
  9  \w    -75.00 -37.00   0.50    2.14    -- -105.02 122.00-155.00   76
 10  \w   -117.00 -92.00   0.50    2.14    -- -105.02-150.00 -38.00   50
 11  \w     89.00 129.00   0.50    2.14    --  105.02 122.00-155.00   80
 12  \w     86.00 111.00   0.50    2.14    --  105.02 150.00   5.00   50
 13  \w     56.00  82.00   0.50    2.14    --  105.02-122.00 122.00   52
 14  \w     32.00 129.00   0.50    2.14    --  105.02-150.00 -38.00  194
 15  \w    -12.00  28.00   0.50    0.54    --  -46.17  19.00-180.00   80
 16  \w   -108.00 -72.00   0.50    0.54    --  -46.17 -57.00-150.00   72
 17  \w    -69.00 -44.00   0.50    0.54    --  -46.17 -57.00-150.00   50
 18  \w    -92.00 -67.00   0.50    0.54    --  -46.17 150.00   5.00   50
 19  \w     24.00 117.00   0.50    0.54    --   46.17  77.00-180.00  186
 20  \w    -18.00  20.00   0.50    0.54    --   46.17 -19.00-120.00   76
 21  \w    -28.00  17.00   0.50    0.54    --   46.17 -19.00-150.00   90
 22  \w    -29.00   9.00   0.50    0.54    --   46.17 -19.00 -30.00   76
 23  \w    -29.00  -3.00   0.50    0.54    --   46.17 -19.00 -60.00   52
 24  \w   -112.00 -55.00   0.50    2.14    -- -105.02 125.00 -60.00  114
 25  \w    -60.00 -35.00   0.50    2.14    -- -105.02  61.00 -60.00   50
 26  \w    -68.00 -39.00   0.50    2.14    -- -105.02  61.00  30.00   58
 27  \w    -73.00 -32.00   0.50    2.14    -- -105.02  61.00 -30.00   82
 28  \w    -73.00 -32.00   0.50    2.14    -- -105.02   0.00 -60.00   82
 29  \w    -76.00 -36.00   0.50    2.14    -- -105.02 125.00 -90.00   80
 30  \w    -72.00 -44.00   0.50    2.14    -- -105.02   0.00-120.00   56
 31  \w   -112.00 -87.00   0.50    2.14    -- -105.02 125.00 -90.00   50
 32  \w    -73.00 -46.00   0.50    2.14    -- -105.02   0.00-180.00   54
 33  \w    -72.00 -36.00   0.50    2.14    -- -105.02  61.00-150.00   72
 34  \w    -75.00 -41.00   0.50    2.14    -- -105.02   0.00  90.00   68
 35  \w    -72.00 -32.00   0.50    2.14    -- -105.02  61.00-120.00   80
 36  \w    -67.00 -42.00   0.50    2.14    -- -105.02   0.00 -90.00   50
 37  \w    -73.00 -32.00   0.50    2.14    -- -105.02  61.00-180.00   82
 38  \w   -111.00 -57.00   0.50    2.14    -- -105.02 125.00  90.00  108
 39  \w    -69.00 -36.00   0.50    2.14    -- -105.02   0.00 120.00   66
 40  \w    -73.00 -33.00   0.50    2.14    -- -105.02   0.00   0.00   80
 41  \w     43.00  69.00   0.50    2.14    --  105.02 -61.00-180.00   52
 42  \w     66.00 102.00   0.50    2.14    --  105.02 -94.00 -30.00   72
 43  \w     33.00  73.00   0.50    2.14    --  105.02 -61.00  30.00   80
 44  \w     85.00 110.00   0.50    2.14    --  105.02-125.00-150.00   50
 45  \w     87.00 153.00   0.50    2.14    --  105.02  77.00  90.00  132
 46  \w     32.00  73.00   0.50    2.14    --  105.02 -61.00 -30.00   82
 47  \w     90.00 169.00   0.50    2.14    --  105.02  61.00 120.00  158
 48  \w     37.00  73.00   0.50    2.14    --  105.02 -61.00   0.00   72
 49  \w     79.00 104.00   0.50    2.14    --  105.02 -94.00   0.00   50
 50  \w     74.00  99.00   0.50    2.14    --  105.02 -94.00 120.00   50
 51  \w     46.00  71.00   0.50    2.14    --  105.02 -94.00 120.00   50
;
_diffrn_measurement_device 'four-circle diffractometer'
_diffrn_measurement_device_type 'XtaLAB Synergy, Single source at home/near, HyPix'
_diffrn_measurement_method '\w scans'
_diffrn_orient_matrix_type 'CrysAlisPro convention (1999,Acta A55,543-557)'
_diffrn_orient_matrix_UB_11 -0.0200136000
_diffrn_orient_matrix_UB_12 0.0190727000
_diffrn_orient_matrix_UB_13 -0.0838335000
_diffrn_orient_matrix_UB_21 0.0127315000
_diffrn_orient_matrix_UB_22 0.0905901000
_diffrn_orient_matrix_UB_23 0.0251993000
_diffrn_orient_matrix_UB_31 0.1341794000
_diffrn_orient_matrix_UB_32 -0.0036395000
_diffrn_orient_matrix_UB_33 -0.0096803000
_diffrn_radiation_monochromator mirror
_diffrn_radiation_probe x-ray
_diffrn_radiation_type 'Cu K\a'
_diffrn_radiation_wavelength 1.54184
_diffrn_reflns_av_R_equivalents 0.0541
_diffrn_reflns_av_unetI/netI 0.0505
_diffrn_reflns_Laue_measured_fraction_full 0.998
_diffrn_reflns_Laue_measured_fraction_max 0.957
_diffrn_reflns_limit_h_max 13
_diffrn_reflns_limit_h_min -11
_diffrn_reflns_limit_k_max 21
_diffrn_reflns_limit_k_min -21
_diffrn_reflns_limit_l_max 21
_diffrn_reflns_limit_l_min -21
_diffrn_reflns_number 46056
_diffrn_reflns_point_group_measured_fraction_full 0.998
_diffrn_reflns_point_group_measured_fraction_max 0.957
_diffrn_reflns_theta_full 67.684
_diffrn_reflns_theta_max 76.398
_diffrn_reflns_theta_min 2.526
_diffrn_source 'micro-focus sealed X-ray tube'
_diffrn_source_type 'PhotonJet (Cu) X-ray Source'
_exptl_absorpt_coefficient_mu 9.368
_exptl_absorpt_correction_T_max 1.00000
_exptl_absorpt_correction_T_min 0.46732
_exptl_absorpt_correction_type multi-scan
_exptl_absorpt_process_details
;
CrysAlisPro 1.171.42.72a (Rigaku Oxford Diffraction, 2022)
Empirical absorption correction using spherical harmonics,
implemented in SCALE3 ABSPACK scaling algorithm.
;
_exptl_crystal_colour 'clear dark red'
_exptl_crystal_density_diffrn 1.699
_exptl_crystal_description plate
_exptl_crystal_F_000 1674
_exptl_crystal_size_max 0.05
_exptl_crystal_size_mid 0.02
_exptl_crystal_size_min 0.02
_refine_diff_density_max 6.250
_refine_diff_density_min -2.036
_refine_diff_density_rms 0.222
_refine_ls_extinction_method none
_refine_ls_goodness_of_fit_ref 1.098
_refine_ls_hydrogen_treatment constr
_refine_ls_matrix_type full
_refine_ls_number_parameters 914
_refine_ls_number_reflns 13284
_refine_ls_number_restraints 891
_refine_ls_restrained_S_all 1.063
_refine_ls_R_factor_all 0.0712
_refine_ls_R_factor_gt 0.0627
_refine_ls_shift/su_max 0.001
_refine_ls_shift/su_mean 0.000
_refine_ls_structure_factor_coef Fsqd
_refine_ls_weighting_details 'w=1/[\s^2^(Fo^2^)+(0.0688P)^2^+55.8941P] where P=(Fo^2^+2Fc^2^)/3'
_refine_ls_weighting_scheme calc
_refine_ls_wR_factor_gt 0.1733
_refine_ls_wR_factor_ref 0.1788
_reflns_Friedel_coverage 0.000
_reflns_number_gt 11389
_reflns_number_total 13284
_reflns_threshold_expression 'I > 2\s(I)'
_cod_data_source_file d4cc05684a2.cif
_cod_data_source_block exp_799_auto
_cod_database_code 7134052
_shelx_shelxl_version_number 2019/3
_chemical_oxdiff_formula C85H65N8O2Pt2Cl3
_chemical_oxdiff_usercomment '150 K'
_shelx_space_group_comment
;
The symmetry employed for this shelxl refinement is uniquely defined
by the following loop, which should always be used as a source of
symmetry information in preference to the above space-group names.
They are only intended as comments.
;
_olex2_refinement_description
;
1. Fixed Uiso
 At 1.2 times of:
  All C(H) groups, All C(H,H) groups
 At 1.5 times of:
  All C(H,H,H) groups
2. Restrained distances
 Cl-C02P \\sim ClA-C02Q
 with sigma of 0.02
 Cl1-C02P \\sim Cl1A-C02Q
 with sigma of 0.02
 Cl2-C02P \\sim Cl2A-C02Q
 with sigma of 0.02
 Cl-Cl1 \\sim ClA-Cl1A
 with sigma of 0.04
 Cl-Cl2 \\sim ClA-Cl2A
 with sigma of 0.04
 Cl1-Cl2 \\sim Cl1A-Cl2A
 with sigma of 0.04
3. Uiso/Uaniso restraints and constraints
Uanis(C02Q) = Uanis(C02P)
4. Rigid body (RIGU) restrains
 All non-hydrogen atoms
 with sigma for 1-2 distances of 0.004 and sigma for 1-3 distances of 0.004
5. Others
 Sof(ClA)=Sof(Cl1A)=Sof(Cl2A)=Sof(C02Q)=Sof(H3)=1-FVAR(1)
 Sof(Cl)=Sof(Cl1)=Sof(Cl2)=Sof(C02P)=Sof(H2)=FVAR(1)
6.a Ternary CH refined with riding coordinates:
 C02P(H2), C02Q(H3)
6.b Secondary CH2 refined with riding coordinates:
 C01G(H01A,H01C), C026(H02,H)
6.c Aromatic/amide H refined with riding coordinates:
 C00J(H00J), C00K(H00K), C00L(H00L), C00O(H00O), C00R(H00R), C00S(H00S),
 C00T(H00T), C00V(H00V), C00W(H00W), C00X(H00X), C00Y(H00Y), C011(H011),
 C017(H017), C019(H019), C01B(H01B), C01E(H01E), C01F(H01F), C01I(H01I),
 C01J(H01J), C01K(H01K), C01O(H01O), C01Q(H01Q), C01R(H01R), C01S(H01S),
 C01X(H01X), C01Z(H01Z), C023(H023), C027(H027), C02A(H02D), C02E(H02H),
 C02F(H02I), C02G(H02J), C02I(H02N), C02K(H02R)
6.d Idealised Me refined as rotating group:
 C024(H02A,H02B,H02C), C029(H1,HA,HB), C02D(H02E,H02F,H02G), C02H(H02K,H02L,
 H02M), C02J(H02O,H02P,H02Q), C02L(H02S,H02T,H02U), C02M(H02V,H02W,H02X),
 C02N(H02Y,HC,HD), C02O(H02Z,HE,HF)
;
_olex2_submission_special_instructions 'No special instructions were received'
_oxdiff_exptl_absorpt_empirical_details
;
Empirical correction (ABSPACK) includes:
- Absorption correction using spherical harmonics
- Frame scaling
;
_oxdiff_exptl_absorpt_empirical_full_max 2.028
_oxdiff_exptl_absorpt_empirical_full_min 0.553

loop_
_space_group_symop_operation_xyz
'x, y, z'
'-x, -y, -z'

loop_
_atom_site_label
_atom_site_type_symbol
_atom_site_fract_x
_atom_site_fract_y
_atom_site_fract_z
_atom_site_U_iso_or_equiv
_atom_site_adp_type
_atom_site_occupancy
_atom_site_site_symmetry_order
_atom_site_calc_flag
_atom_site_refinement_flags_posn
_atom_site_refinement_flags_adp
_atom_site_refinement_flags_occupancy
_atom_site_disorder_assembly
_atom_site_disorder_group
Pt01 Pt 0.38420(3) 0.49159(2) 0.68527(2) 0.02400(11) Uani 1 1 d . . . . .
Pt02 Pt 0.75180(3) 0.38161(2) 0.87752(2) 0.02675(12) Uani 1 1 d . . . . .
N003 N 0.4996(6) 0.5540(4) 0.6271(4) 0.0249(14) Uani 1 1 d . . . . .
Cl Cl -0.0363(6) 1.1240(6) 0.3981(6) 0.095(3) Uani 0.583(12) 1 d D . P A 1
O005 O 0.3755(8) 1.0040(4) 0.5509(5) 0.0493(19) Uani 1 1 d . . . . .
N006 N 0.2656(6) 0.4288(4) 0.7400(4) 0.0255(14) Uani 1 1 d . . . . .
N007 N 0.4741(7) 0.3896(4) 0.6616(4) 0.0271(14) Uani 1 1 d . . . . .
N008 N 0.8183(7) 0.3064(4) 0.7940(4) 0.0289(15) Uani 1 1 d . . . . .
N009 N 0.2938(7) 0.5936(4) 0.7097(4) 0.0263(14) Uani 1 1 d . . . . .
Cl1 Cl 0.1920(9) 1.0574(6) 0.4281(5) 0.091(3) Uani 0.583(12) 1 d D . P A 1
N00B N 0.7468(7) 0.2888(5) 0.9454(4) 0.0315(15) Uani 1 1 d . . . . .
N00C N 0.6881(7) 0.4568(4) 0.9615(4) 0.0285(15) Uani 1 1 d . . . . .
O00D O 0.5597(7) 0.9118(4) 0.9043(5) 0.0481(18) Uani 1 1 d . . . . .
N00E N 0.7614(7) 0.4738(4) 0.8112(4) 0.0287(14) Uani 1 1 d . . . . .
Cl2 Cl 0.1742(7) 1.2155(6) 0.3762(6) 0.099(3) Uani 0.583(12) 1 d D . P A 1
C00G C 0.4082(8) 0.6864(5) 0.6407(5) 0.0297(17) Uani 1 1 d . . . . .
C00H C 0.6378(8) 0.4455(5) 0.5927(5) 0.0270(16) Uani 1 1 d . . . . .
C00I C 0.3198(8) 0.6694(5) 0.6876(5) 0.0291(17) Uani 1 1 d . . . . .
C00J C 0.8840(9) 0.1941(6) 0.7261(6) 0.035(2) Uani 1 1 d . . . . .
H00J H 0.908335 0.141920 0.713759 0.042 Uiso 1 1 calc R U . . .
C00K C 0.9803(8) 0.3948(5) 0.5069(5) 0.0288(17) Uani 1 1 d . . . . .
H00K H 1.054218 0.384102 0.488358 0.035 Uiso 1 1 calc R U . . .
C00L C 0.6497(8) 0.5864(6) 0.5529(6) 0.0317(18) Uani 1 1 d . . . . .
H00L H 0.717241 0.582095 0.525266 0.038 Uiso 1 1 calc R U . . .
C00M C 0.4443(8) 0.3145(5) 0.6809(5) 0.0272(16) Uani 1 1 d . . . . .
C00N C 0.5757(7) 0.3837(5) 0.6229(5) 0.0246(15) Uani 1 1 d . . . . .
C00O C 0.6149(9) 0.5066(6) 1.0740(6) 0.0355(19) Uani 1 1 d . . . . .
H00O H 0.589529 0.508597 1.123472 0.043 Uiso 1 1 calc R U . . .
C00P C 0.5963(7) 0.5238(5) 0.5914(5) 0.0261(16) Uani 1 1 d . . . . .
C00Q C 0.8540(8) 0.4075(5) 0.6134(5) 0.0277(16) Uani 1 1 d . . . . .
C00R C 0.1061(9) 0.3951(6) 0.8065(6) 0.0329(18) Uani 1 1 d . . . . .
H00R H 0.038020 0.400117 0.833540 0.039 Uiso 1 1 calc R U . . .
C00S C 0.9616(8) 0.3925(6) 0.5850(6) 0.0327(18) Uani 1 1 d . . . . .
H00S H 1.024384 0.380409 0.618191 0.039 Uiso 1 1 calc R U . . .
C00T C 0.5845(8) 0.6521(5) 0.5642(6) 0.0323(18) Uani 1 1 d . . . . .
H00T H 0.596475 0.701133 0.544213 0.039 Uiso 1 1 calc R U . . .
C00U C 0.8340(8) 0.4006(5) 0.6955(5) 0.0287(16) Uani 1 1 d . . . . .
C00V C 0.1575(9) 0.6830(6) 0.7558(6) 0.035(2) Uani 1 1 d . . . . .
H00V H 0.093153 0.703995 0.780715 0.042 Uiso 1 1 calc R U . . .
C00W C 0.6099(8) 0.3008(5) 0.6174(6) 0.0305(18) Uani 1 1 d . . . . .
H00W H 0.675030 0.279913 0.593208 0.037 Uiso 1 1 calc R U . . .
C00X C 0.8807(9) 0.2543(6) 0.6800(6) 0.0337(19) Uani 1 1 d . . . . .
H00X H 0.899853 0.250524 0.629086 0.040 Uiso 1 1 calc R U . . .
C00Y C 0.7774(8) 0.4294(5) 0.4861(5) 0.0298(17) Uani 1 1 d . . . . .
H00Y H 0.715215 0.442025 0.452746 0.036 Uiso 1 1 calc R U . . .
C00Z C 0.3482(8) 0.2938(5) 0.7221(5) 0.0300(17) Uani 1 1 d . . . . .
C010 C 0.1935(8) 0.6000(5) 0.7510(5) 0.0289(17) Uani 1 1 d . . . . .
C011 C 0.8097(8) 0.5496(5) 0.7152(5) 0.0307(18) Uani 1 1 d . . . . .
H011 H 0.838573 0.563488 0.669491 0.037 Uiso 1 1 calc R U . . .
C012 C 0.6820(9) 0.5825(6) 0.8964(6) 0.0347(18) Uani 1 1 d . . . . .
C013 C 0.2677(8) 0.3477(5) 0.7486(5) 0.0279(17) Uani 1 1 d . . . . .
C014 C 0.8426(8) 0.3250(5) 0.7228(5) 0.0293(17) Uani 1 1 d . . . . .
C015 C 0.7586(8) 0.4270(5) 0.5631(5) 0.0257(15) Uani 1 1 d . . . . .
C016 C 0.1679(8) 0.4581(5) 0.7746(5) 0.0278(16) Uani 1 1 d . . . . .
C017 C 0.8863(9) 0.4134(6) 0.4579(6) 0.0341(19) Uani 1 1 d . . . . .
H017 H 0.896932 0.415109 0.406023 0.041 Uiso 1 1 calc R U . . .
C018 C 0.3311(8) 0.2068(5) 0.7367(6) 0.0326(17) Uani 1 1 d . . . . .
C019 C 0.1650(9) 0.3273(6) 0.7902(6) 0.0348(19) Uani 1 1 d . . . . .
H019 H 0.144099 0.276283 0.803085 0.042 Uiso 1 1 calc R U . . .
C01A C 0.3901(9) 0.1779(6) 0.8002(6) 0.0366(19) Uani 1 1 d . . . . .
C01B C 0.6148(9) 0.5671(6) 1.0292(6) 0.0358(19) Uani 1 1 d . . . . .
H01B H 0.588982 0.618859 1.041829 0.043 Uiso 1 1 calc R U . . .
C01C C 0.7320(8) 0.5532(5) 0.8303(5) 0.0309(17) Uani 1 1 d . . . . .
C01D C 0.7090(8) 0.2934(6) 1.0179(6) 0.0328(18) Uani 1 1 d . . . . .
C01E C 0.6649(9) 0.8059(6) 0.9644(6) 0.039(2) Uani 1 1 d . . . . .
H01E H 0.695715 0.841299 1.004642 0.046 Uiso 1 1 calc R U . . .
C01F C 0.3703(10) 0.0970(6) 0.8138(7) 0.041(2) Uani 1 1 d . . . . .
H01F H 0.411428 0.076441 0.854833 0.050 Uiso 1 1 calc R U . . .
C01G C 0.9717(9) 0.6149(6) 0.9978(6) 0.036(2) Uani 1 1 d . . . . .
H01A H 0.890408 0.614343 1.012505 0.043 Uiso 1 1 calc R U . . .
H01C H 1.021572 0.632968 1.042896 0.043 Uiso 1 1 calc R U . . .
C01H C 0.8274(8) 0.1814(6) 0.8604(6) 0.0327(17) Uani 1 1 d . . . . .
C01I C 0.1353(8) 0.5379(5) 0.7797(5) 0.0295(17) Uani 1 1 d . . . . .
H01I H 0.067353 0.550408 0.805138 0.035 Uiso 1 1 calc R U . . .
C01J C 0.4955(10) 0.8273(6) 0.6413(6) 0.039(2) Uani 1 1 d . . . . .
H01J H 0.559700 0.813350 0.672397 0.047 Uiso 1 1 calc R U . . .
C01K C 0.6690(8) 0.3624(6) 1.0578(6) 0.0329(18) Uani 1 1 d . . . . .
H01K H 0.644935 0.357342 1.106869 0.039 Uiso 1 1 calc R U . . .
C01L C 0.8029(8) 0.4700(5) 0.7401(5) 0.0277(16) Uani 1 1 d . . . . .
C01M C 0.8590(9) 0.0943(6) 0.8521(6) 0.0345(18) Uani 1 1 d . . . . .
C01N C 0.2491(9) 0.1580(6) 0.6899(7) 0.039(2) Uani 1 1 d . . . . .
C01O C 0.7198(9) 0.2169(6) 1.0479(6) 0.038(2) Uani 1 1 d . . . . .
H01O H 0.698897 0.204058 1.095816 0.045 Uiso 1 1 calc R U . . .
C01P C 0.8426(8) 0.2259(5) 0.7983(5) 0.0286(17) Uani 1 1 d . . . . .
C01Q C 0.5720(9) 0.6989(6) 0.8452(6) 0.0339(19) Uani 1 1 d . . . . .
H01Q H 0.540146 0.663128 0.805536 0.041 Uiso 1 1 calc R U . . .
C01R C 0.7670(9) 0.6001(6) 0.7696(6) 0.0345(19) Uani 1 1 d . . . . .
H01R H 0.760804 0.655495 0.768650 0.041 Uiso 1 1 calc R U . . .
C01S C 0.6927(9) 0.7245(6) 0.9610(6) 0.036(2) Uani 1 1 d . . . . .
H01S H 0.742551 0.706325 0.999335 0.043 Uiso 1 1 calc R U . . .
C01T C 0.4093(9) 0.7705(6) 0.6158(6) 0.0331(18) Uani 1 1 d . . . . .
C01U C 0.6618(8) 0.4373(6) 1.0314(5) 0.0311(17) Uani 1 1 d . . . . .
C01V C 0.2914(10) 0.0471(6) 0.7680(7) 0.045(2) Uani 1 1 d . . . . .
C01W C 0.6618(8) 0.5381(5) 0.9579(5) 0.0306(17) Uani 1 1 d . . . . .
C01X C 0.5322(8) 0.2594(6) 0.6530(6) 0.0328(19) Uani 1 1 d . . . . .
H01X H 0.533920 0.204570 0.658958 0.039 Uiso 1 1 calc R U . . .
C01Y C 0.5907(10) 0.8333(6) 0.9069(6) 0.039(2) Uani 1 1 d . . . . .
C01Z C 0.7665(9) 0.1665(6) 0.9930(6) 0.0359(19) Uani 1 1 d . . . . .
H01Z H 0.784591 0.112798 0.996643 0.043 Uiso 1 1 calc R U . . .
C020 C 0.7802(10) 0.0373(6) 0.8128(6) 0.040(2) Uani 1 1 d . . . . .
C021 C 0.4943(8) 0.6329(5) 0.6121(5) 0.0302(17) Uani 1 1 d . . . . .
C022 C 0.6481(9) 0.6703(6) 0.9020(6) 0.0335(18) Uani 1 1 d . . . . .
C023 C 0.2340(9) 0.7240(6) 0.7177(6) 0.0343(19) Uani 1 1 d . . . . .
H023 H 0.231935 0.778726 0.711679 0.041 Uiso 1 1 calc R U . . .
C024 C 0.4769(11) 0.2305(7) 0.8506(7) 0.045(2) Uani 1 1 d . . . . .
H02A H 0.541662 0.245463 0.821424 0.068 Uiso 1 1 calc R U . . .
H02B H 0.506222 0.201667 0.892358 0.068 Uiso 1 1 calc R U . . .
H02C H 0.438279 0.278055 0.870187 0.068 Uiso 1 1 calc R U . . .
C025 C 0.7827(8) 0.2118(6) 0.9286(5) 0.0318(17) Uani 1 1 d . . . . .
C026 C 1.0049(9) 0.5296(6) 0.9702(6) 0.035(2) Uani 1 1 d . . . . .
H02 H 0.953786 0.511173 0.925764 0.042 Uiso 1 1 calc R U . . .
H H 1.085528 0.530432 0.954385 0.042 Uiso 1 1 calc R U . . .
C027 C 0.4865(10) 0.9060(6) 0.6205(6) 0.041(2) Uani 1 1 d . . . . .
H027 H 0.544966 0.944040 0.638083 0.050 Uiso 1 1 calc R U . . .
C028 C 0.9148(12) -0.0693(7) 0.8412(7) 0.051(3) Uani 1 1 d . . . . .
C029 C 0.9842(10) 0.6740(6) 0.9386(7) 0.042(2) Uani 1 1 d . . . . .
H1 H 0.927841 0.660446 0.896398 0.063 Uiso 1 1 calc R U . . .
HA H 1.062742 0.671992 0.920819 0.063 Uiso 1 1 calc R U . . .
HB H 0.969924 0.727292 0.960837 0.063 Uiso 1 1 calc R U . . .
C02A C 0.5432(10) 0.7800(6) 0.8472(6) 0.040(2) Uani 1 1 d . . . . .
H02D H 0.492901 0.798225 0.809080 0.048 Uiso 1 1 calc R U . . .
C02B C 0.3941(10) 0.9278(6) 0.5751(6) 0.040(2) Uani 1 1 d . . . . .
C02C C 0.9683(10) 0.0684(7) 0.8836(6) 0.043(2) Uani 1 1 d . . . . .
C02D C 0.1840(11) 0.1894(7) 0.6223(8) 0.052(3) Uani 1 1 d . . . . .
H02E H 0.147910 0.145255 0.590138 0.078 Uiso 1 1 calc R U . . .
H02F H 0.238507 0.217747 0.593856 0.078 Uiso 1 1 calc R U . . .
H02G H 0.123927 0.225314 0.639722 0.078 Uiso 1 1 calc R U . . .
C02E C 0.2319(10) 0.0789(6) 0.7075(7) 0.047(2) Uani 1 1 d . . . . .
H02H H 0.177808 0.046125 0.676983 0.056 Uiso 1 1 calc R U . . .
C02F C 0.9917(12) -0.0125(7) 0.8778(7) 0.054(3) Uani 1 1 d . . . . .
H02I H 1.062699 -0.029306 0.899642 0.065 Uiso 1 1 calc R U . . .
C02G C 0.3159(9) 0.7930(6) 0.5670(6) 0.037(2) Uani 1 1 d . . . . .
H02J H 0.258203 0.754836 0.548425 0.045 Uiso 1 1 calc R U . . .
C02H C 0.6229(12) 0.9695(7) 0.9570(8) 0.055(3) Uani 1 1 d . . . . .
H02K H 0.604273 1.022767 0.944262 0.083 Uiso 1 1 calc R U . . .
H02L H 0.706328 0.961631 0.954157 0.083 Uiso 1 1 calc R U . . .
H02M H 0.600479 0.962767 1.007909 0.083 Uiso 1 1 calc R U . . .
C02I C 0.3076(10) 0.8715(6) 0.5458(6) 0.041(2) Uani 1 1 d . . . . .
H02N H 0.245837 0.885808 0.512931 0.049 Uiso 1 1 calc R U . . .
C02J C 0.6656(11) 0.0616(7) 0.7752(9) 0.056(3) Uani 1 1 d . . . . .
H02O H 0.637149 0.108480 0.803406 0.084 Uiso 1 1 calc R U . . .
H02P H 0.608322 0.018411 0.774492 0.084 Uiso 1 1 calc R U . . .
H02Q H 0.678021 0.073397 0.723807 0.084 Uiso 1 1 calc R U . . .
C02K C 0.8085(12) -0.0439(7) 0.8074(7) 0.050(3) Uani 1 1 d . . . . .
H02R H 0.756293 -0.081547 0.781027 0.060 Uiso 1 1 calc R U . . .
C02L C 0.4568(12) 1.0649(7) 0.5844(8) 0.052(3) Uani 1 1 d . . . . .
H02S H 0.534979 1.052669 0.569133 0.078 Uiso 1 1 calc R U . . .
H02T H 0.455796 1.066924 0.639117 0.078 Uiso 1 1 calc R U . . .
H02U H 0.434426 1.115956 0.567709 0.078 Uiso 1 1 calc R U . . .
C02M C 0.2764(13) -0.0408(7) 0.7836(10) 0.065(4) Uani 1 1 d . . . . .
H02V H 0.325211 -0.073429 0.751120 0.098 Uiso 1 1 calc R U . . .
H02W H 0.195082 -0.057478 0.773379 0.098 Uiso 1 1 calc R U . . .
H02X H 0.299408 -0.046794 0.836141 0.098 Uiso 1 1 calc R U . . .
C02N C 1.0554(12) 0.1268(8) 0.9227(8) 0.059(3) Uani 1 1 d . . . . .
H02Y H 1.047748 0.128870 0.976921 0.088 Uiso 1 1 calc R U . . .
HC H 1.041458 0.179044 0.905549 0.088 Uiso 1 1 calc R U . . .
HD H 1.133740 0.110597 0.911122 0.088 Uiso 1 1 calc R U . . .
C02O C 0.9431(16) -0.1568(8) 0.8337(10) 0.073(4) Uani 1 1 d . . . . .
H02Z H 0.953338 -0.173961 0.780961 0.110 Uiso 1 1 calc R U . . .
HE H 0.879463 -0.187342 0.851696 0.110 Uiso 1 1 calc R U . . .
HF H 1.014723 -0.165237 0.863499 0.110 Uiso 1 1 calc R U . . .
C02P C 0.111(3) 1.1189(19) 0.3711(16) 0.092(9) Uani 0.583(12) 1 d D . P A 1
H2 H 0.110406 1.095598 0.318012 0.111 Uiso 0.583(12) 1 calc R U P A 1
ClA Cl 0.033(2) 1.0211(15) 0.4488(15) 0.215(14) Uani 0.417(12) 1 d D . P A -1
Cl1A Cl 0.2269(14) 1.1144(19) 0.4049(12) 0.177(11) Uani 0.417(12) 1 d D . P A -1
Cl2A Cl 0.011(3) 1.1847(17) 0.409(2) 0.232(15) Uani 0.417(12) 1 d D . P A -1
C02Q C 0.077(2) 1.092(2) 0.387(2) 0.092(9) Uani 0.417(12) 1 d D . P A -1
H3 H 0.059382 1.072417 0.332850 0.111 Uiso 0.417(12) 1 calc R U P A -1

loop_
_atom_site_aniso_label
_atom_site_aniso_U_11
_atom_site_aniso_U_22
_atom_site_aniso_U_33
_atom_site_aniso_U_23
_atom_site_aniso_U_13
_atom_site_aniso_U_12
Pt01 0.02494(19) 0.01859(18) 0.0286(2) 0.00276(13) 0.00128(13) 0.00300(13)
Pt02 0.0310(2) 0.02148(19) 0.0276(2) 0.00233(14) -0.00047(14) 0.00230(14)
N003 0.020(3) 0.017(3) 0.038(4) 0.004(3) 0.001(3) 0.003(2)
Cl 0.045(3) 0.109(7) 0.132(7) 0.019(6) 0.003(4) 0.009(4)
O005 0.065(5) 0.025(3) 0.060(5) 0.011(3) 0.006(4) 0.004(3)
N006 0.027(3) 0.018(3) 0.032(4) 0.002(3) 0.002(3) 0.001(2)
N007 0.032(4) 0.017(3) 0.033(4) 0.003(3) 0.003(3) 0.002(3)
N008 0.036(4) 0.018(3) 0.032(3) 0.003(3) 0.000(3) 0.004(3)
N009 0.035(4) 0.015(3) 0.029(4) 0.002(3) 0.003(3) 0.006(3)
Cl1 0.083(5) 0.111(7) 0.084(5) 0.025(5) 0.010(4) 0.034(5)
N00B 0.035(4) 0.028(3) 0.031(3) 0.005(3) 0.000(3) 0.003(3)
N00C 0.030(4) 0.023(3) 0.034(4) 0.003(3) 0.003(3) 0.006(3)
O00D 0.057(5) 0.027(3) 0.060(5) 0.006(3) 0.003(4) 0.009(3)
N00E 0.030(4) 0.024(3) 0.032(3) 0.002(3) 0.000(3) 0.002(3)
Cl2 0.075(5) 0.097(6) 0.120(7) 0.000(5) -0.004(4) -0.015(4)
C00G 0.033(4) 0.022(4) 0.034(5) 0.003(3) -0.001(3) 0.001(3)
C00H 0.027(4) 0.022(3) 0.031(4) 0.003(3) 0.001(3) 0.001(3)
C00I 0.033(4) 0.019(4) 0.036(5) 0.005(3) 0.001(3) 0.004(3)
C00J 0.042(5) 0.022(4) 0.042(5) 0.005(3) 0.005(4) 0.008(4)
C00K 0.029(4) 0.027(4) 0.031(4) 0.000(3) 0.007(3) 0.003(3)
C00L 0.027(4) 0.029(4) 0.041(5) 0.011(4) 0.004(3) 0.002(3)
C00M 0.027(4) 0.019(3) 0.036(5) 0.002(3) 0.001(3) -0.001(3)
C00N 0.023(4) 0.021(3) 0.030(4) 0.003(3) 0.000(3) 0.001(3)
C00O 0.035(5) 0.036(4) 0.034(4) -0.004(3) -0.003(4) 0.009(4)
C00P 0.021(4) 0.025(3) 0.033(4) 0.006(3) 0.003(3) -0.002(3)
C00Q 0.028(4) 0.022(4) 0.032(4) 0.002(3) 0.001(3) 0.005(3)
C00R 0.033(4) 0.029(4) 0.037(5) 0.004(4) 0.005(4) 0.001(3)
C00S 0.025(4) 0.034(5) 0.040(4) 0.007(4) 0.003(3) -0.002(3)
C00T 0.035(4) 0.022(4) 0.041(5) 0.008(3) 0.002(3) 0.001(3)
C00U 0.025(4) 0.025(3) 0.035(4) 0.004(3) 0.001(3) 0.003(3)
C00V 0.037(5) 0.027(4) 0.043(5) 0.004(4) 0.010(4) 0.015(3)
C00W 0.030(4) 0.023(4) 0.039(5) 0.001(3) 0.005(3) 0.003(3)
C00X 0.036(5) 0.029(4) 0.037(4) 0.005(3) 0.004(4) 0.009(4)
C00Y 0.032(4) 0.026(4) 0.031(4) 0.004(3) -0.001(3) 0.001(3)
C00Z 0.028(4) 0.027(4) 0.036(5) 0.003(3) 0.001(3) 0.000(3)
C010 0.027(4) 0.025(4) 0.035(5) 0.001(3) 0.002(3) 0.007(3)
C011 0.037(5) 0.023(4) 0.033(4) 0.005(3) 0.002(3) 0.001(3)
C012 0.036(5) 0.029(4) 0.039(4) 0.000(3) 0.000(4) 0.004(3)
C013 0.032(4) 0.018(3) 0.036(5) 0.008(3) 0.005(3) 0.000(3)
C014 0.030(4) 0.025(4) 0.033(4) 0.002(3) 0.004(3) 0.002(3)
C015 0.027(4) 0.016(4) 0.035(4) 0.006(3) 0.002(3) -0.001(3)
C016 0.024(4) 0.029(3) 0.031(4) 0.003(3) 0.004(3) 0.002(3)
C017 0.039(4) 0.030(5) 0.035(5) 0.007(4) 0.006(3) 0.001(4)
C018 0.033(4) 0.021(4) 0.045(5) 0.004(3) 0.015(3) 0.001(3)
C019 0.036(5) 0.028(4) 0.041(5) 0.003(4) 0.006(4) -0.002(3)
C01A 0.040(5) 0.025(4) 0.046(5) 0.005(3) 0.012(4) 0.004(3)
C01B 0.036(5) 0.034(4) 0.036(4) -0.004(3) 0.002(4) 0.004(4)
C01C 0.036(5) 0.021(4) 0.034(4) 0.000(3) -0.003(3) 0.000(3)
C01D 0.033(5) 0.031(4) 0.035(4) 0.005(3) 0.000(3) 0.000(3)
C01E 0.042(5) 0.029(4) 0.043(5) -0.002(4) 0.001(4) 0.001(4)
C01F 0.049(6) 0.027(4) 0.052(6) 0.011(4) 0.021(4) 0.006(4)
C01G 0.031(5) 0.031(4) 0.046(5) 0.004(4) 0.001(4) 0.003(4)
C01H 0.030(4) 0.029(4) 0.040(4) 0.008(3) -0.001(3) -0.001(3)
C01I 0.032(4) 0.029(4) 0.028(4) 0.003(3) 0.003(3) 0.007(3)
C01J 0.042(5) 0.030(4) 0.047(6) 0.008(4) 0.004(4) 0.001(3)
C01K 0.033(5) 0.035(4) 0.031(4) 0.001(3) 0.001(3) -0.001(3)
C01L 0.032(4) 0.024(3) 0.027(4) 0.004(3) -0.002(3) 0.003(3)
C01M 0.042(5) 0.027(4) 0.036(5) 0.010(3) 0.006(3) 0.005(3)
C01N 0.031(5) 0.024(4) 0.063(6) -0.001(4) 0.010(4) -0.002(3)
C01O 0.044(5) 0.035(4) 0.036(5) 0.011(4) 0.001(4) 0.006(4)
C01P 0.030(4) 0.020(4) 0.036(4) 0.004(3) -0.002(3) 0.006(3)
C01Q 0.038(5) 0.027(4) 0.036(5) -0.001(3) 0.001(4) 0.002(3)
C01R 0.038(5) 0.026(4) 0.039(5) 0.004(3) 0.002(4) 0.002(4)
C01S 0.041(5) 0.032(4) 0.035(5) 0.001(3) 0.001(4) 0.006(4)
C01T 0.042(5) 0.024(4) 0.035(5) 0.007(3) 0.010(3) 0.005(3)
C01U 0.029(4) 0.033(4) 0.031(4) 0.001(3) 0.002(3) 0.001(3)
C01V 0.050(6) 0.025(4) 0.065(6) 0.006(4) 0.026(4) 0.002(4)
C01W 0.036(5) 0.021(4) 0.034(4) -0.004(3) -0.001(3) 0.005(3)
C01X 0.034(4) 0.022(4) 0.044(5) 0.005(4) 0.007(4) 0.007(3)
C01Y 0.045(5) 0.027(4) 0.046(5) 0.007(3) 0.007(4) 0.006(4)
C01Z 0.041(5) 0.027(4) 0.040(5) 0.009(3) 0.000(4) 0.002(4)
C020 0.046(5) 0.026(4) 0.049(6) 0.005(4) 0.007(4) 0.007(3)
C021 0.033(4) 0.022(3) 0.037(5) 0.008(3) 0.001(3) -0.002(3)
C022 0.033(5) 0.028(4) 0.040(5) 0.001(3) 0.003(3) 0.003(3)
C023 0.045(5) 0.022(4) 0.036(5) 0.003(3) 0.006(4) 0.007(3)
C024 0.052(6) 0.033(5) 0.051(6) 0.004(4) 0.005(4) 0.002(4)
C025 0.032(5) 0.029(4) 0.034(4) 0.005(3) -0.006(3) 0.002(3)
C026 0.035(5) 0.032(4) 0.038(5) 0.003(4) 0.000(4) 0.003(4)
C027 0.050(5) 0.027(4) 0.047(6) 0.000(4) 0.005(4) -0.003(4)
C028 0.069(6) 0.036(5) 0.054(7) 0.015(4) 0.019(5) 0.022(4)
C029 0.038(5) 0.035(5) 0.053(6) 0.006(4) 0.002(4) 0.000(4)
C02A 0.042(5) 0.033(4) 0.046(5) 0.005(4) 0.002(4) 0.008(4)
C02B 0.052(5) 0.025(4) 0.043(5) 0.007(4) 0.012(4) 0.006(3)
C02C 0.051(5) 0.043(5) 0.038(5) 0.009(4) 0.003(4) 0.015(4)
C02D 0.046(6) 0.039(6) 0.067(7) -0.003(5) -0.006(5) -0.010(5)
C02E 0.045(6) 0.027(4) 0.067(6) -0.002(4) 0.011(4) -0.011(4)
C02F 0.063(7) 0.047(5) 0.055(7) 0.016(5) 0.007(5) 0.027(4)
C02G 0.042(5) 0.026(4) 0.045(5) 0.007(4) 0.005(4) 0.004(4)
C02H 0.067(8) 0.028(5) 0.072(8) 0.007(5) 0.007(6) -0.002(5)
C02I 0.047(5) 0.028(4) 0.049(6) 0.013(4) 0.002(4) 0.007(4)
C02J 0.043(6) 0.036(6) 0.084(9) -0.005(6) -0.008(5) 0.003(4)
C02K 0.063(6) 0.028(4) 0.061(7) 0.006(4) 0.013(5) 0.008(4)
C02L 0.063(7) 0.028(5) 0.066(8) 0.004(5) 0.014(6) 0.001(4)
C02M 0.072(9) 0.023(5) 0.106(11) 0.011(5) 0.038(8) -0.004(5)
C02N 0.059(7) 0.048(6) 0.068(8) 0.001(6) -0.007(6) 0.019(5)
C02O 0.096(11) 0.042(6) 0.087(11) 0.018(6) 0.026(9) 0.030(6)
C02P 0.067(16) 0.15(3) 0.069(15) 0.034(15) 0.010(11) 0.010(14)
ClA 0.22(2) 0.20(2) 0.22(2) 0.10(2) -0.088(19) -0.105(19)
Cl1A 0.086(10) 0.31(3) 0.128(15) 0.007(18) 0.000(9) -0.027(12)
Cl2A 0.24(3) 0.18(2) 0.29(4) 0.05(2) 0.08(3) 0.10(2)
C02Q 0.067(16) 0.15(3) 0.069(15) 0.034(15) 0.010(11) 0.010(14)

loop_
_atom_type_symbol
_atom_type_description
_atom_type_scat_dispersion_real
_atom_type_scat_dispersion_imag
_atom_type_scat_source
C C 0.0181 0.0091 'International Tables Vol C Tables 4.2.6.8 and 6.1.1.4'
H H 0.0000 0.0000 'International Tables Vol C Tables 4.2.6.8 and 6.1.1.4'
Cl Cl 0.3639 0.7018 'International Tables Vol C Tables 4.2.6.8 and 6.1.1.4'
N N 0.0311 0.0180 'International Tables Vol C Tables 4.2.6.8 and 6.1.1.4'
O O 0.0492 0.0322 'International Tables Vol C Tables 4.2.6.8 and 6.1.1.4'
Pt Pt -4.5932 6.9264 'International Tables Vol C Tables 4.2.6.8 and 6.1.1.4'

loop_
_geom_angle_atom_site_label_1
_geom_angle_atom_site_label_2
_geom_angle_atom_site_label_3
_geom_angle
_geom_angle_site_symmetry_1
_geom_angle_site_symmetry_3
_geom_angle_publ_flag
N006 Pt01 N003 178.1(3) . . ?
N006 Pt01 N009 89.8(3) . . ?
N007 Pt01 N003 90.3(3) . . ?
N007 Pt01 N006 89.8(3) . . ?
N007 Pt01 N009 179.6(3) . . ?
N009 Pt01 N003 90.0(3) . . ?
N008 Pt02 N00B 89.4(3) . . ?
N00C Pt02 N008 179.1(3) . . ?
N00C Pt02 N00B 90.6(3) . . ?
N00E Pt02 N008 90.4(3) . . ?
N00E Pt02 N00B 178.5(3) . . ?
N00E Pt02 N00C 89.7(3) . . ?
C00P N003 Pt01 126.5(6) . . ?
C021 N003 Pt01 127.5(6) . . ?
C021 N003 C00P 105.8(7) . . ?
C02P Cl ClA 75.5(11) . . ?
Cl2A Cl C02P 68.6(18) . . ?
Cl2A Cl ClA 120.4(18) . . ?
Cl2A Cl C02Q 86.1(18) . . ?
C02Q Cl C02P 21.0(16) . . ?
C02Q Cl ClA 55.1(16) . . ?
C02B O005 C02L 114.8(9) . . ?
C013 N006 Pt01 126.0(6) . . ?
C016 N006 Pt01 127.1(6) . . ?
C016 N006 C013 106.9(7) . . ?
C00M N007 Pt01 126.3(6) . . ?
C00M N007 C00N 108.0(7) . . ?
C00N N007 Pt01 125.7(6) . . ?
C014 N008 Pt02 126.4(6) . . ?
C014 N008 C01P 107.4(7) . . ?
C01P N008 Pt02 126.2(6) . . ?
C00I N009 Pt01 126.7(6) . . ?
C010 N009 Pt01 126.0(6) . . ?
C010 N009 C00I 107.3(7) . . ?
C02P Cl1 ClA 81.1(14) . . ?
Cl1A Cl1 C02P 54.5(15) . . ?
Cl1A Cl1 ClA 132.5(14) . . ?
Cl1A Cl1 C02Q 76.8(15) . . ?
C02Q Cl1 C02P 22.7(10) . . ?
C02Q Cl1 ClA 58.6(14) . . ?
C01D N00B Pt02 125.4(6) . . ?
C01D N00B C025 107.2(8) . . ?
C025 N00B Pt02 127.4(7) . . ?
C01U N00C Pt02 126.0(6) . . ?
C01U N00C C01W 107.1(8) . . ?
C01W N00C Pt02 126.9(6) . . ?
C01Y O00D C02H 116.6(9) . . ?
C01C N00E Pt02 127.0(6) . . ?
C01L N00E Pt02 125.8(6) . . ?
C01L N00E C01C 107.2(7) . . ?
C02P Cl2 Cl1A 45.5(11) . . ?
C02P Cl2 Cl2A 53.1(13) . . ?
Cl1A Cl2 Cl2A 87.8(9) . . ?
C00I C00G C01T 115.3(8) . . ?
C00I C00G C021 126.9(8) . . ?
C021 C00G C01T 117.7(8) . . ?
C00N C00H C00P 123.2(8) . . ?
C00N C00H C015 117.9(7) . . ?
C00P C00H C015 118.8(8) . . ?
N009 C00I C023 108.1(8) . . ?
C00G C00I N009 124.8(8) . . ?
C00G C00I C023 126.9(8) . . ?
C00X C00J H00J 126.5 . . ?
C00X C00J C01P 106.9(8) . . ?
C01P C00J H00J 126.5 . . ?
C00S C00K H00K 120.6 . . ?
C017 C00K H00K 120.6 . . ?
C017 C00K C00S 118.7(8) . . ?
C00P C00L H00L 126.3 . . ?
C00T C00L H00L 126.3 . . ?
C00T C00L C00P 107.5(8) . . ?
N007 C00M C00Z 126.8(8) . . ?
N007 C00M C01X 108.1(8) . . ?
C00Z C00M C01X 125.1(8) . . ?
N007 C00N C00H 127.7(8) . . ?
N007 C00N C00W 108.1(7) . . ?
C00H C00N C00W 124.2(8) . . ?
C01B C00O H00O 126.3 . . ?
C01B C00O C01U 107.4(9) . . ?
C01U C00O H00O 126.3 . . ?
N003 C00P C00H 126.1(8) . . ?
N003 C00P C00L 108.9(8) . . ?
C00H C00P C00L 125.0(8) . . ?
C00S C00Q C00U 121.1(8) . . ?
C00S C00Q C015 119.2(9) . . ?
C015 C00Q C00U 119.7(8) . . ?
C016 C00R H00R 126.5 . . ?
C019 C00R H00R 126.5 . . ?
C019 C00R C016 106.9(9) . . ?
C00K C00S H00S 119.1 . . ?
C00Q C00S C00K 121.7(9) . . ?
C00Q C00S H00S 119.1 . . ?
C00L C00T H00T 126.4 . . ?
C00L C00T C021 107.2(8) . . ?
C021 C00T H00T 126.4 . . ?
C014 C00U C00Q 118.1(8) . . ?
C014 C00U C01L 123.9(9) . . ?
C01L C00U C00Q 118.0(8) . . ?
C010 C00V H00V 126.3 . . ?
C023 C00V H00V 126.3 . . ?
C023 C00V C010 107.3(8) . . ?
C00N C00W H00W 126.0 . . ?
C01X C00W C00N 107.9(8) . . ?
C01X C00W H00W 126.0 . . ?
C00J C00X H00X 125.9 . . ?
C00J C00X C014 108.1(9) . . ?
C014 C00X H00X 125.9 . . ?
C015 C00Y H00Y 119.3 . . ?
C017 C00Y H00Y 119.3 . . ?
C017 C00Y C015 121.4(9) . . ?
C00M C00Z C018 118.1(8) . . ?
C013 C00Z C00M 123.7(8) . . ?
C013 C00Z C018 118.2(8) . . ?
N009 C010 C00V 108.4(8) . . ?
C01I C010 N009 125.8(8) . . ?
C01I C010 C00V 125.7(9) . . ?
C01L C011 H011 126.2 . . ?
C01R C011 H011 126.2 . . ?
C01R C011 C01L 107.5(8) . . ?
C01C C012 C01W 125.0(9) . . ?
C01C C012 C022 116.8(9) . . ?
C01W C012 C022 118.3(9) . . ?
N006 C013 C019 107.9(8) . . ?
C00Z C013 N006 127.4(8) . . ?
C00Z C013 C019 124.7(8) . . ?
N008 C014 C00U 126.0(8) . . ?
N008 C014 C00X 108.9(8) . . ?
C00U C014 C00X 125.0(9) . . ?
C00Q C015 C00H 120.9(8) . . ?
C00Y C015 C00H 120.3(8) . . ?
C00Y C015 C00Q 118.9(8) . . ?
N006 C016 C00R 110.4(8) . . ?
N006 C016 C01I 124.9(8) . . ?
C01I C016 C00R 124.7(8) . . ?
C00K C017 H017 120.0 . . ?
C00Y C017 C00K 120.1(9) . . ?
C00Y C017 H017 120.0 . . ?
C01A C018 C00Z 119.3(9) . . ?
C01A C018 C01N 121.1(9) . . ?
C01N C018 C00Z 119.4(9) . . ?
C00R C019 C013 107.9(8) . . ?
C00R C019 H019 126.1 . . ?
C013 C019 H019 126.1 . . ?
C018 C01A C01F 118.2(10) . . ?
C018 C01A C024 120.9(9) . . ?
C01F C01A C024 120.8(10) . . ?
C00O C01B H01B 126.0 . . ?
C00O C01B C01W 107.9(9) . . ?
C01W C01B H01B 126.0 . . ?
N00E C01C C01R 107.9(8) . . ?
C012 C01C N00E 126.0(9) . . ?
C012 C01C C01R 126.0(9) . . ?
N00B C01D C01K 125.6(9) . . ?
N00B C01D C01O 109.6(9) . . ?
C01K C01D C01O 124.8(9) . . ?
C01S C01E H01E 120.4 . . ?
C01Y C01E H01E 120.4 . . ?
C01Y C01E C01S 119.3(10) . . ?
C01A C01F H01F 119.0 . . ?
C01V C01F C01A 121.9(11) . . ?
C01V C01F H01F 119.0 . . ?
H01A C01G H01C 107.7 . . ?
C026 C01G H01A 108.9 . . ?
C026 C01G H01C 108.9 . . ?
C029 C01G H01A 108.9 . . ?
C029 C01G H01C 108.9 . . ?
C029 C01G C026 113.4(9) . . ?
C01P C01H C01M 117.5(9) . . ?
C025 C01H C01M 118.1(8) . . ?
C025 C01H C01P 124.4(9) . . ?
C010 C01I C016 126.3(9) . . ?
C010 C01I H01I 116.9 . . ?
C016 C01I H01I 116.9 . . ?
C01T C01J H01J 120.0 . . ?
C01T C01J C027 120.0(10) . . ?
C027 C01J H01J 120.0 . . ?
C01D C01K H01K 117.0 . . ?
C01U C01K C01D 126.0(9) . . ?
C01U C01K H01K 117.0 . . ?
N00E C01L C00U 126.9(8) . . ?
N00E C01L C011 109.4(8) . . ?
C00U C01L C011 123.7(8) . . ?
C020 C01M C01H 120.1(9) . . ?
C020 C01M C02C 119.1(9) . . ?
C02C C01M C01H 120.8(9) . . ?
C018 C01N C02D 121.2(9) . . ?
C02E C01N C018 117.7(11) . . ?
C02E C01N C02D 121.1(10) . . ?
C01D C01O H01O 126.5 . . ?
C01Z C01O C01D 106.9(9) . . ?
C01Z C01O H01O 126.5 . . ?
N008 C01P C00J 108.5(8) . . ?
N008 C01P C01H 126.6(9) . . ?
C01H C01P C00J 124.9(8) . . ?
C022 C01Q H01Q 119.4 . . ?
C02A C01Q H01Q 119.4 . . ?
C02A C01Q C022 121.2(9) . . ?
C011 C01R C01C 107.8(8) . . ?
C011 C01R H01R 126.1 . . ?
C01C C01R H01R 126.1 . . ?
C01E C01S H01S 119.1 . . ?
C022 C01S C01E 121.7(10) . . ?
C022 C01S H01S 119.1 . . ?
C01J C01T C00G 122.9(9) . . ?
C01J C01T C02G 118.5(9) . . ?
C02G C01T C00G 118.5(9) . . ?
N00C C01U C00O 109.5(8) . . ?
N00C C01U C01K 126.4(9) . . ?
C01K C01U C00O 123.9(9) . . ?
C01F C01V C02M 119.8(12) . . ?
C02E C01V C01F 117.9(10) . . ?
C02E C01V C02M 122.3(12) . . ?
N00C C01W C01B 108.1(8) . . ?
C012 C01W N00C 125.1(8) . . ?
C012 C01W C01B 126.8(9) . . ?
C00M C01X H01X 126.1 . . ?
C00W C01X C00M 107.9(8) . . ?
C00W C01X H01X 126.1 . . ?
O00D C01Y C01E 123.9(10) . . ?
O00D C01Y C02A 115.8(10) . . ?
C01E C01Y C02A 120.4(9) . . ?
C01O C01Z H01Z 126.5 . . ?
C01O C01Z C025 107.1(9) . . ?
C025 C01Z H01Z 126.5 . . ?
C01M C020 C02J 121.5(9) . . ?
C02K C020 C01M 119.8(10) . . ?
C02K C020 C02J 118.7(11) . . ?
N003 C021 C00G 123.7(8) . . ?
N003 C021 C00T 110.5(8) . . ?
C00T C021 C00G 125.8(8) . . ?
C01Q C022 C012 120.0(9) . . ?
C01S C022 C012 121.8(9) . . ?
C01S C022 C01Q 118.2(9) . . ?
C00I C023 H023 125.6 . . ?
C00V C023 C00I 108.7(8) . . ?
C00V C023 H023 125.6 . . ?
C01A C024 H02A 109.5 . . ?
C01A C024 H02B 109.5 . . ?
C01A C024 H02C 109.5 . . ?
H02A C024 H02B 109.5 . . ?
H02A C024 H02C 109.5 . . ?
H02B C024 H02C 109.5 . . ?
N00B C025 C01H 126.0(9) . . ?
N00B C025 C01Z 109.1(9) . . ?
C01H C025 C01Z 124.8(9) . . ?
C01G C026 H02 108.8 . . ?
C01G C026 H 108.8 . . ?
C026 C026 C01G 113.6(11) 2_767 . ?
C026 C026 H02 108.8 2_767 . ?
C026 C026 H 108.8 2_767 . ?
H02 C026 H 107.7 . . ?
C01J C027 H027 119.5 . . ?
C02B C027 C01J 121.1(10) . . ?
C02B C027 H027 119.5 . . ?
C02F C028 C02K 118.6(10) . . ?
C02F C028 C02O 122.0(13) . . ?
C02K C028 C02O 119.3(13) . . ?
C01G C029 H1 109.5 . . ?
C01G C029 HA 109.5 . . ?
C01G C029 HB 109.5 . . ?
H1 C029 HA 109.5 . . ?
H1 C029 HB 109.5 . . ?
HA C029 HB 109.5 . . ?
C01Q C02A H02D 120.4 . . ?
C01Y C02A C01Q 119.2(10) . . ?
C01Y C02A H02D 120.4 . . ?
C027 C02B O005 126.2(10) . . ?
C027 C02B C02I 120.7(9) . . ?
C02I C02B O005 113.1(10) . . ?
C01M C02C C02N 120.7(10) . . ?
C02F C02C C01M 119.0(11) . . ?
C02F C02C C02N 120.3(11) . . ?
C01N C02D H02E 109.5 . . ?
C01N C02D H02F 109.5 . . ?
C01N C02D H02G 109.5 . . ?
H02E C02D H02F 109.5 . . ?
H02E C02D H02G 109.5 . . ?
H02F C02D H02G 109.5 . . ?
C01N C02E H02H 118.4 . . ?
C01V C02E C01N 123.1(11) . . ?
C01V C02E H02H 118.4 . . ?
C028 C02F C02C 122.7(11) . . ?
C028 C02F H02I 118.6 . . ?
C02C C02F H02I 118.6 . . ?
C01T C02G H02J 119.3 . . ?
C02I C02G C01T 121.4(10) . . ?
C02I C02G H02J 119.3 . . ?
O00D C02H H02K 109.5 . . ?
O00D C02H H02L 109.5 . . ?
O00D C02H H02M 109.5 . . ?
H02K C02H H02L 109.5 . . ?
H02K C02H H02M 109.5 . . ?
H02L C02H H02M 109.5 . . ?
C02B C02I C02G 118.3(10) . . ?
C02B C02I H02N 120.8 . . ?
C02G C02I H02N 120.8 . . ?
C020 C02J H02O 109.5 . . ?
C020 C02J H02P 109.5 . . ?
C020 C02J H02Q 109.5 . . ?
H02O C02J H02P 109.5 . . ?
H02O C02J H02Q 109.5 . . ?
H02P C02J H02Q 109.5 . . ?
C020 C02K C028 120.6(12) . . ?
C020 C02K H02R 119.7 . . ?
C028 C02K H02R 119.7 . . ?
O005 C02L H02S 109.5 . . ?
O005 C02L H02T 109.5 . . ?
O005 C02L H02U 109.5 . . ?
H02S C02L H02T 109.5 . . ?
H02S C02L H02U 109.5 . . ?
H02T C02L H02U 109.5 . . ?
C01V C02M H02V 109.5 . . ?
C01V C02M H02W 109.5 . . ?
C01V C02M H02X 109.5 . . ?
H02V C02M H02W 109.5 . . ?
H02V C02M H02X 109.5 . . ?
H02W C02M H02X 109.5 . . ?
C02C C02N H02Y 109.5 . . ?
C02C C02N HC 109.5 . . ?
C02C C02N HD 109.5 . . ?
H02Y C02N HC 109.5 . . ?
H02Y C02N HD 109.5 . . ?
HC C02N HD 109.5 . . ?
C028 C02O H02Z 109.5 . . ?
C028 C02O HE 109.5 . . ?
C028 C02O HF 109.5 . . ?
H02Z C02O HE 109.5 . . ?
H02Z C02O HF 109.5 . . ?
HE C02O HF 109.5 . . ?
Cl C02P H2 108.3 . . ?
Cl1 C02P Cl 110.5(17) . . ?
Cl1 C02P Cl2 111.3(19) . . ?
Cl1 C02P H2 108.3 . . ?
Cl2 C02P Cl 110.0(16) . . ?
Cl2 C02P H2 108.3 . . ?
Cl1A C02P Cl 140(2) . . ?
Cl1A C02P Cl1 40.9(12) . . ?
Cl1A C02P Cl2 73(2) . . ?
Cl1A C02P H2 108.5 . . ?
Cl1A C02P Cl2A 121(3) . . ?
Cl2A C02P Cl 38.1(13) . . ?
Cl2A C02P Cl1 121(2) . . ?
Cl2A C02P Cl2 72.2(18) . . ?
Cl2A C02P H2 126.7 . . ?
C02Q C02P Cl 49(4) . . ?
C02Q C02P Cl1 67(3) . . ?
C02Q C02P Cl2 149(4) . . ?
C02Q C02P H2 101.0 . . ?
C02Q C02P Cl1A 107(3) . . ?
C02Q C02P Cl2A 82(4) . . ?
Cl1 ClA Cl 88.8(7) . . ?
C02Q ClA Cl 41.1(11) . . ?
C02Q ClA Cl1 50.5(12) . . ?
Cl1 Cl1A Cl2 140.5(14) . . ?
Cl1 Cl1A C02P 84.7(16) . . ?
Cl1 Cl1A C02Q 63.5(16) . . ?
C02P Cl1A Cl2 61.5(17) . . ?
C02P Cl1A C02Q 21.6(11) . . ?
C02Q Cl1A Cl2 80.2(16) . . ?
Cl Cl2A Cl2 127.3(19) . . ?
Cl Cl2A C02P 73(2) . . ?
Cl Cl2A C02Q 53.7(14) . . ?
C02P Cl2A Cl2 54.7(14) . . ?
C02P Cl2A C02Q 22.3(13) . . ?
C02Q Cl2A Cl2 76.0(14) . . ?
Cl C02Q Cl1 144(3) . . ?
Cl C02Q ClA 83.8(19) . . ?
Cl C02Q Cl1A 142(3) . . ?
Cl C02Q Cl2A 40.2(15) . . ?
Cl C02Q H3 95.4 . . ?
Cl1 C02Q ClA 71.0(18) . . ?
Cl1 C02Q Cl1A 39.7(11) . . ?
Cl1 C02Q Cl2A 127(2) . . ?
Cl1 C02Q H3 116.8 . . ?
C02P C02Q Cl 110(5) . . ?
C02P C02Q Cl1 90(3) . . ?
C02P C02Q ClA 160(5) . . ?
C02P C02Q Cl1A 51(3) . . ?
C02P C02Q Cl2A 75(4) . . ?
C02P C02Q H3 82.8 . . ?
ClA C02Q H3 111.4 . . ?
Cl1A C02Q ClA 109(2) . . ?
Cl1A C02Q Cl2A 103(2) . . ?
Cl1A C02Q H3 111.4 . . ?
Cl2A C02Q ClA 110(2) . . ?
Cl2A C02Q H3 111.4 . . ?

loop_
_geom_bond_atom_site_label_1
_geom_bond_atom_site_label_2
_geom_bond_distance
_geom_bond_site_symmetry_2
_geom_bond_publ_flag
Pt01 N003 2.032(7) . ?
Pt01 N006 2.025(7) . ?
Pt01 N007 2.024(7) . ?
Pt01 N009 2.030(7) . ?
Pt02 N008 2.035(8) . ?
Pt02 N00B 2.038(8) . ?
Pt02 N00C 2.027(7) . ?
Pt02 N00E 2.015(8) . ?
N003 C00P 1.374(11) . ?
N003 C021 1.368(11) . ?
Cl C02P 1.76(3) . ?
Cl ClA 2.14(2) . ?
Cl Cl2A 1.14(3) . ?
Cl C02Q 1.42(3) . ?
O005 C02B 1.393(12) . ?
O005 C02L 1.425(15) . ?
N006 C013 1.377(11) . ?
N006 C016 1.370(11) . ?
N007 C00M 1.368(11) . ?
N007 C00N 1.370(11) . ?
N008 C014 1.358(12) . ?
N008 C01P 1.385(11) . ?
N009 C00I 1.387(11) . ?
N009 C010 1.383(12) . ?
Cl1 C02P 1.73(2) . ?
Cl1 ClA 1.96(3) . ?
Cl1 Cl1A 1.14(3) . ?
Cl1 C02Q 1.60(3) . ?
N00B C01D 1.364(13) . ?
N00B C025 1.367(12) . ?
N00C C01U 1.347(12) . ?
N00C C01W 1.400(11) . ?
O00D C01Y 1.367(12) . ?
O00D C02H 1.430(15) . ?
N00E C01C 1.389(11) . ?
N00E C01L 1.358(12) . ?
Cl2 C02P 1.75(3) . ?
Cl2 Cl1A 1.90(3) . ?
Cl2 Cl2A 2.04(3) . ?
C00G C00I 1.374(13) . ?
C00G C01T 1.507(12) . ?
C00G C021 1.418(13) . ?
C00H C00N 1.398(12) . ?
C00H C00P 1.400(12) . ?
C00H C015 1.518(12) . ?
C00I C023 1.434(13) . ?
C00J H00J 0.9300 . ?
C00J C00X 1.345(14) . ?
C00J C01P 1.438(14) . ?
C00K H00K 0.9300 . ?
C00K C00S 1.406(13) . ?
C00K C017 1.387(14) . ?
C00L H00L 0.9300 . ?
C00L C00P 1.436(12) . ?
C00L C00T 1.339(13) . ?
C00M C00Z 1.396(13) . ?
C00M C01X 1.445(12) . ?
C00N C00W 1.442(12) . ?
C00O H00O 0.9300 . ?
C00O C01B 1.333(15) . ?
C00O C01U 1.449(13) . ?
C00Q C00S 1.362(13) . ?
C00Q C00U 1.488(13) . ?
C00Q C015 1.419(12) . ?
C00R H00R 0.9300 . ?
C00R C016 1.425(13) . ?
C00R C019 1.343(14) . ?
C00S H00S 0.9300 . ?
C00T H00T 0.9300 . ?
C00T C021 1.410(13) . ?
C00U C014 1.391(13) . ?
C00U C01L 1.404(13) . ?
C00V H00V 0.9300 . ?
C00V C010 1.448(12) . ?
C00V C023 1.339(14) . ?
C00W H00W 0.9300 . ?
C00W C01X 1.328(13) . ?
C00X H00X 0.9300 . ?
C00X C014 1.432(13) . ?
C00Y H00Y 0.9300 . ?
C00Y C015 1.387(13) . ?
C00Y C017 1.377(14) . ?
C00Z C013 1.364(13) . ?
C00Z C018 1.509(12) . ?
C010 C01I 1.368(13) . ?
C011 H011 0.9300 . ?
C011 C01L 1.437(12) . ?
C011 C01R 1.337(14) . ?
C012 C01C 1.379(14) . ?
C012 C01W 1.389(14) . ?
C012 C022 1.519(13) . ?
C013 C019 1.459(13) . ?
C016 C01I 1.385(13) . ?
C017 H017 0.9300 . ?
C018 C01A 1.394(15) . ?
C018 C01N 1.405(14) . ?
C019 H019 0.9300 . ?
C01A C01F 1.409(13) . ?
C01A C024 1.504(15) . ?
C01B H01B 0.9300 . ?
C01B C01W 1.438(13) . ?
C01C C01R 1.446(14) . ?
C01D C01K 1.393(14) . ?
C01D C01O 1.428(13) . ?
C01E H01E 0.9300 . ?
C01E C01S 1.396(14) . ?
C01E C01Y 1.392(15) . ?
C01F H01F 0.9300 . ?
C01F C01V 1.385(17) . ?
C01G H01A 0.9700 . ?
C01G H01C 0.9700 . ?
C01G C026 1.526(13) . ?
C01G C029 1.506(15) . ?
C01H C01M 1.502(13) . ?
C01H C01P 1.391(13) . ?
C01H C025 1.387(14) . ?
C01I H01I 0.9300 . ?
C01J H01J 0.9300 . ?
C01J C01T 1.378(15) . ?
C01J C027 1.398(14) . ?
C01K H01K 0.9300 . ?
C01K C01U 1.373(14) . ?
C01M C020 1.402(15) . ?
C01M C02C 1.417(15) . ?
C01N C02D 1.502(17) . ?
C01N C02E 1.395(14) . ?
C01O H01O 0.9300 . ?
C01O C01Z 1.361(15) . ?
C01Q H01Q 0.9300 . ?
C01Q C022 1.403(14) . ?
C01Q C02A 1.397(14) . ?
C01R H01R 0.9300 . ?
C01S H01S 0.9300 . ?
C01S C022 1.383(14) . ?
C01T C02G 1.401(14) . ?
C01V C02E 1.377(18) . ?
C01V C02M 1.525(14) . ?
C01X H01X 0.9300 . ?
C01Y C02A 1.394(15) . ?
C01Z H01Z 0.9300 . ?
C01Z C025 1.435(14) . ?
C020 C02J 1.501(16) . ?
C020 C02K 1.394(14) . ?
C023 H023 0.9300 . ?
C024 H02A 0.9600 . ?
C024 H02B 0.9600 . ?
C024 H02C 0.9600 . ?
C026 C026 1.508(19) 2_767 ?
C026 H02 0.9700 . ?
C026 H 0.9700 . ?
C027 H027 0.9300 . ?
C027 C02B 1.355(16) . ?
C028 C02F 1.37(2) . ?
C028 C02K 1.401(18) . ?
C028 C02O 1.498(16) . ?
C029 H1 0.9600 . ?
C029 HA 0.9600 . ?
C029 HB 0.9600 . ?
C02A H02D 0.9300 . ?
C02B C02I 1.391(16) . ?
C02C C02F 1.378(16) . ?
C02C C02N 1.473(18) . ?
C02D H02E 0.9600 . ?
C02D H02F 0.9600 . ?
C02D H02G 0.9600 . ?
C02E H02H 0.9300 . ?
C02F H02I 0.9300 . ?
C02G H02J 0.9300 . ?
C02G C02I 1.398(13) . ?
C02H H02K 0.9600 . ?
C02H H02L 0.9600 . ?
C02H H02M 0.9600 . ?
C02I H02N 0.9300 . ?
C02J H02O 0.9600 . ?
C02J H02P 0.9600 . ?
C02J H02Q 0.9600 . ?
C02K H02R 0.9300 . ?
C02L H02S 0.9600 . ?
C02L H02T 0.9600 . ?
C02L H02U 0.9600 . ?
C02M H02V 0.9600 . ?
C02M H02W 0.9600 . ?
C02M H02X 0.9600 . ?
C02N H02Y 0.9600 . ?
C02N HC 0.9600 . ?
C02N HD 0.9600 . ?
C02O H02Z 0.9600 . ?
C02O HE 0.9600 . ?
C02O HF 0.9600 . ?
C02P H2 0.9800 . ?
C02P Cl1A 1.42(4) . ?
C02P Cl2A 1.71(4) . ?
C02P C02Q 0.67(3) . ?
ClA C02Q 1.77(4) . ?
Cl1A C02Q 1.74(3) . ?
Cl2A C02Q 1.75(4) . ?
C02Q H3 0.9800 . ?

loop_
_geom_torsion_atom_site_label_1
_geom_torsion_atom_site_label_2
_geom_torsion_atom_site_label_3
_geom_torsion_atom_site_label_4
_geom_torsion
_geom_torsion_site_symmetry_1
_geom_torsion_site_symmetry_2
_geom_torsion_site_symmetry_3
_geom_torsion_site_symmetry_4
_geom_torsion_publ_flag
Pt01 N003 C00P C00H -4.4(13) . . . . ?
Pt01 N003 C00P C00L 176.3(6) . . . . ?
Pt01 N003 C021 C00G 4.7(13) . . . . ?
Pt01 N003 C021 C00T -174.6(6) . . . . ?
Pt01 N006 C013 C00Z -0.3(14) . . . . ?
Pt01 N006 C013 C019 -178.9(6) . . . . ?
Pt01 N006 C016 C00R 179.7(6) . . . . ?
Pt01 N006 C016 C01I -2.0(13) . . . . ?
Pt01 N007 C00M C00Z -1.7(14) . . . . ?
Pt01 N007 C00M C01X 179.9(6) . . . . ?
Pt01 N007 C00N C00H 0.5(13) . . . . ?
Pt01 N007 C00N C00W -179.2(6) . . . . ?
Pt01 N009 C00I C00G 4.5(13) . . . . ?
Pt01 N009 C00I C023 -179.5(6) . . . . ?
Pt01 N009 C010 C00V 179.6(6) . . . . ?
Pt01 N009 C010 C01I -2.8(14) . . . . ?
Pt02 N008 C014 C00U 4.7(14) . . . . ?
Pt02 N008 C014 C00X -176.3(6) . . . . ?
Pt02 N008 C01P C00J 177.8(6) . . . . ?
Pt02 N008 C01P C01H -0.6(14) . . . . ?
Pt02 N00B C01D C01K -0.8(14) . . . . ?
Pt02 N00B C01D C01O -179.2(7) . . . . ?
Pt02 N00B C025 C01H -1.7(14) . . . . ?
Pt02 N00B C025 C01Z 178.5(6) . . . . ?
Pt02 N00C C01U C00O -178.1(6) . . . . ?
Pt02 N00C C01U C01K -2.6(14) . . . . ?
Pt02 N00C C01W C012 -4.0(14) . . . . ?
Pt02 N00C C01W C01B 177.9(6) . . . . ?
Pt02 N00E C01C C012 -5.4(14) . . . . ?
Pt02 N00E C01C C01R 172.7(6) . . . . ?
Pt02 N00E C01L C00U 8.0(13) . . . . ?
Pt02 N00E C01L C011 -172.7(6) . . . . ?
Cl C02P Cl1A Cl1 58(4) . . . . ?
Cl C02P Cl1A Cl2 -101(4) . . . . ?
Cl C02P Cl1A C02Q 46(4) . . . . ?
Cl C02P Cl2A Cl2 -172(2) . . . . ?
Cl C02P Cl2A C02Q 26(4) . . . . ?
Cl C02P C02Q Cl1 -150(4) . . . . ?
Cl C02P C02Q ClA -130(14) . . . . ?
Cl C02P C02Q Cl1A -142(3) . . . . ?
Cl C02P C02Q Cl2A -21(3) . . . . ?
Cl ClA C02Q Cl1 154(2) . . . . ?
Cl ClA C02Q C02P 134(13) . . . . ?
Cl ClA C02Q Cl1A 143(3) . . . . ?
Cl ClA C02Q Cl2A 30.9(16) . . . . ?
Cl Cl2A C02Q Cl1 -133(4) . . . . ?
Cl Cl2A C02Q C02P 148(5) . . . . ?
Cl Cl2A C02Q ClA -52(2) . . . . ?
Cl Cl2A C02Q Cl1A -168(3) . . . . ?
O005 C02B C02I C02G -179.1(10) . . . . ?
N006 C013 C019 C00R -1.0(11) . . . . ?
N006 C016 C01I C010 0.7(16) . . . . ?
N007 C00M C00Z C013 0.8(16) . . . . ?
N007 C00M C00Z C018 179.7(9) . . . . ?
N007 C00M C01X C00W -1.0(11) . . . . ?
N007 C00N C00W C01X -1.1(11) . . . . ?
N009 C00I C023 C00V -0.8(12) . . . . ?
N009 C010 C01I C016 1.9(16) . . . . ?
Cl1 C02P Cl1A Cl2 -158.9(16) . . . . ?
Cl1 C02P Cl1A C02Q -11(4) . . . . ?
Cl1 C02P Cl2A Cl -84(3) . . . . ?
Cl1 C02P Cl2A Cl2 105(3) . . . . ?
Cl1 C02P Cl2A C02Q -57(3) . . . . ?
Cl1 C02P C02Q Cl 150(4) . . . . ?
Cl1 C02P C02Q ClA 20(11) . . . . ?
Cl1 C02P C02Q Cl1A 8(3) . . . . ?
Cl1 C02P C02Q Cl2A 129(2) . . . . ?
Cl1 ClA C02Q Cl -154(2) . . . . ?
Cl1 ClA C02Q C02P -21(12) . . . . ?
Cl1 ClA C02Q Cl1A -11.4(14) . . . . ?
Cl1 ClA C02Q Cl2A -124(2) . . . . ?
Cl1 Cl1A C02Q Cl 122(5) . . . . ?
Cl1 Cl1A C02Q C02P -167(5) . . . . ?
Cl1 Cl1A C02Q ClA 17(2) . . . . ?
Cl1 Cl1A C02Q Cl2A 134(2) . . . . ?
N00B C01D C01K C01U -0.6(16) . . . . ?
N00B C01D C01O C01Z 1.0(12) . . . . ?
O00D C01Y C02A C01Q 179.1(10) . . . . ?
N00E C01C C01R C011 3.0(11) . . . . ?
Cl2 C02P Cl1A Cl1 158.9(16) . . . . ?
Cl2 C02P Cl1A C02Q 147(4) . . . . ?
Cl2 C02P Cl2A Cl 172(2) . . . . ?
Cl2 C02P Cl2A C02Q -162(4) . . . . ?
Cl2 C02P C02Q Cl 56(9) . . . . ?
Cl2 C02P C02Q Cl1 -94(8) . . . . ?
Cl2 C02P C02Q ClA -74(16) . . . . ?
Cl2 C02P C02Q Cl1A -85(8) . . . . ?
Cl2 C02P C02Q Cl2A 35(8) . . . . ?
Cl2 Cl1A C02Q Cl -42(4) . . . . ?
Cl2 Cl1A C02Q Cl1 -164.1(18) . . . . ?
Cl2 Cl1A C02Q C02P 29(4) . . . . ?
Cl2 Cl1A C02Q ClA -147(2) . . . . ?
Cl2 Cl1A C02Q Cl2A -30.2(19) . . . . ?
Cl2 Cl2A C02Q Cl -163(3) . . . . ?
Cl2 Cl2A C02Q Cl1 64(3) . . . . ?
Cl2 Cl2A C02Q C02P -15(4) . . . . ?
Cl2 Cl2A C02Q ClA 144.6(19) . . . . ?
Cl2 Cl2A C02Q Cl1A 28.4(18) . . . . ?
C00G C00I C023 C00V 175.0(10) . . . . ?
C00G C01T C02G C02I 175.8(10) . . . . ?
C00H C00N C00W C01X 179.2(9) . . . . ?
C00I N009 C010 C00V -1.1(10) . . . . ?
C00I N009 C010 C01I 176.5(9) . . . . ?
C00I C00G C01T C01J 110.0(11) . . . . ?
C00I C00G C01T C02G -67.2(12) . . . . ?
C00I C00G C021 N003 1.2(16) . . . . ?
C00I C00G C021 C00T -179.7(10) . . . . ?
C00J C00X C014 N008 -2.5(11) . . . . ?
C00J C00X C014 C00U 176.6(9) . . . . ?
C00L C00T C021 N003 -3.3(11) . . . . ?
C00L C00T C021 C00G 177.4(9) . . . . ?
C00M N007 C00N C00H -179.9(9) . . . . ?
C00M N007 C00N C00W 0.5(10) . . . . ?
C00M C00Z C013 N006 0.2(16) . . . . ?
C00M C00Z C013 C019 178.5(9) . . . . ?
C00M C00Z C018 C01A 86.1(12) . . . . ?
C00M C00Z C018 C01N -99.0(11) . . . . ?
C00N N007 C00M C00Z 178.7(9) . . . . ?
C00N N007 C00M C01X 0.3(10) . . . . ?
C00N C00H C00P N003 8.8(15) . . . . ?
C00N C00H C00P C00L -172.1(9) . . . . ?
C00N C00H C015 C00Q -65.1(11) . . . . ?
C00N C00H C015 C00Y 115.4(9) . . . . ?
C00N C00W C01X C00M 1.2(11) . . . . ?
C00O C01B C01W N00C 1.1(11) . . . . ?
C00O C01B C01W C012 -177.0(10) . . . . ?
C00P N003 C021 C00G -178.2(9) . . . . ?
C00P N003 C021 C00T 2.5(10) . . . . ?
C00P C00H C00N N007 -6.7(15) . . . . ?
C00P C00H C00N C00W 172.9(9) . . . . ?
C00P C00H C015 C00Q 112.3(10) . . . . ?
C00P C00H C015 C00Y -67.3(11) . . . . ?
C00P C00L C00T C021 2.7(11) . . . . ?
C00Q C00U C014 N008 -174.5(9) . . . . ?
C00Q C00U C014 C00X 6.5(14) . . . . ?
C00Q C00U C01L N00E 167.7(9) . . . . ?
C00Q C00U C01L C011 -11.5(13) . . . . ?
C00R C016 C01I C010 178.8(9) . . . . ?
C00S C00K C017 C00Y 0.2(14) . . . . ?
C00S C00Q C00U C014 -64.9(12) . . . . ?
C00S C00Q C00U C01L 117.6(10) . . . . ?
C00S C00Q C015 C00H -179.0(8) . . . . ?
C00S C00Q C015 C00Y 0.6(13) . . . . ?
C00T C00L C00P N003 -1.3(11) . . . . ?
C00T C00L C00P C00H 179.5(9) . . . . ?
C00U C00Q C00S C00K 176.7(8) . . . . ?
C00U C00Q C015 C00H 3.5(12) . . . . ?
C00U C00Q C015 C00Y -176.9(8) . . . . ?
C00V C010 C01I C016 179.1(9) . . . . ?
C00X C00J C01P N008 -1.7(11) . . . . ?
C00X C00J C01P C01H 176.8(9) . . . . ?
C00Z C00M C01X C00W -179.4(9) . . . . ?
C00Z C013 C019 C00R -179.6(10) . . . . ?
C00Z C018 C01A C01F 178.3(9) . . . . ?
C00Z C018 C01A C024 -4.5(14) . . . . ?
C00Z C018 C01N C02D 4.2(15) . . . . ?
C00Z C018 C01N C02E -177.1(9) . . . . ?
C010 N009 C00I C00G -174.8(9) . . . . ?
C010 N009 C00I C023 1.2(10) . . . . ?
C010 C00V C023 C00I 0.1(12) . . . . ?
C012 C01C C01R C011 -178.9(10) . . . . ?
C013 N006 C016 C00R 0.4(10) . . . . ?
C013 N006 C016 C01I 178.8(9) . . . . ?
C013 C00Z C018 C01A -95.0(11) . . . . ?
C013 C00Z C018 C01N 79.9(12) . . . . ?
C014 N008 C01P C00J 0.1(10) . . . . ?
C014 N008 C01P C01H -178.3(9) . . . . ?
C014 C00U C01L N00E -9.6(15) . . . . ?
C014 C00U C01L C011 171.2(9) . . . . ?
C015 C00H C00N N007 170.5(8) . . . . ?
C015 C00H C00N C00W -9.9(13) . . . . ?
C015 C00H C00P N003 -168.4(8) . . . . ?
C015 C00H C00P C00L 10.7(14) . . . . ?
C015 C00Q C00S C00K -0.8(14) . . . . ?
C015 C00Q C00U C014 112.5(10) . . . . ?
C015 C00Q C00U C01L -64.9(12) . . . . ?
C015 C00Y C017 C00K -0.3(14) . . . . ?
C016 N006 C013 C00Z 178.9(9) . . . . ?
C016 N006 C013 C019 0.3(10) . . . . ?
C016 C00R C019 C013 1.3(11) . . . . ?
C017 C00K C00S C00Q 0.4(14) . . . . ?
C017 C00Y C015 C00H 179.5(8) . . . . ?
C017 C00Y C015 C00Q 0.0(13) . . . . ?
C018 C00Z C013 N006 -178.6(9) . . . . ?
C018 C00Z C013 C019 -0.3(15) . . . . ?
C018 C01A C01F C01V -2.4(15) . . . . ?
C018 C01N C02E C01V 0.0(16) . . . . ?
C019 C00R C016 N006 -1.1(11) . . . . ?
C019 C00R C016 C01I -179.5(9) . . . . ?
C01A C018 C01N C02D 179.0(10) . . . . ?
C01A C018 C01N C02E -2.3(15) . . . . ?
C01A C01F C01V C02E 0.2(16) . . . . ?
C01A C01F C01V C02M 177.8(10) . . . . ?
C01B C00O C01U N00C -0.6(11) . . . . ?
C01B C00O C01U C01K -176.2(9) . . . . ?
C01C N00E C01L C00U -174.5(9) . . . . ?
C01C N00E C01L C011 4.8(10) . . . . ?
C01C C012 C01W N00C -0.8(16) . . . . ?
C01C C012 C01W C01B 177.0(10) . . . . ?
C01C C012 C022 C01Q 55.7(13) . . . . ?
C01C C012 C022 C01S -122.6(11) . . . . ?
C01D N00B C025 C01H 179.9(9) . . . . ?
C01D N00B C025 C01Z 0.1(11) . . . . ?
C01D C01K C01U N00C 2.5(16) . . . . ?
C01D C01K C01U C00O 177.4(9) . . . . ?
C01D C01O C01Z C025 -0.9(12) . . . . ?
C01E C01S C022 C012 177.6(10) . . . . ?
C01E C01S C022 C01Q -0.7(16) . . . . ?
C01E C01Y C02A C01Q -0.7(16) . . . . ?
C01F C01V C02E C01N 1.0(17) . . . . ?
C01H C01M C020 C02J 2.7(16) . . . . ?
C01H C01M C020 C02K -178.0(10) . . . . ?
C01H C01M C02C C02F 177.1(10) . . . . ?
C01H C01M C02C C02N -2.4(16) . . . . ?
C01J C01T C02G C02I -1.5(15) . . . . ?
C01J C027 C02B O005 179.7(10) . . . . ?
C01J C027 C02B C02I -2.2(17) . . . . ?
C01K C01D C01O C01Z -177.3(10) . . . . ?
C01L N00E C01C C012 177.2(9) . . . . ?
C01L N00E C01C C01R -4.8(10) . . . . ?
C01L C00U C014 N008 2.7(15) . . . . ?
C01L C00U C014 C00X -176.2(9) . . . . ?
C01L C011 C01R C01C -0.1(11) . . . . ?
C01M C01H C01P N008 179.6(9) . . . . ?
C01M C01H C01P C00J 1.5(14) . . . . ?
C01M C01H C025 N00B -178.4(9) . . . . ?
C01M C01H C025 C01Z 1.4(15) . . . . ?
C01M C020 C02K C028 0.4(18) . . . . ?
C01M C02C C02F C028 1.5(18) . . . . ?
C01N C018 C01A C01F 3.4(14) . . . . ?
C01N C018 C01A C024 -179.3(9) . . . . ?
C01O C01D C01K C01U 177.5(10) . . . . ?
C01O C01Z C025 N00B 0.5(11) . . . . ?
C01O C01Z C025 C01H -179.2(10) . . . . ?
C01P N008 C014 C00U -177.7(9) . . . . ?
C01P N008 C014 C00X 1.4(10) . . . . ?
C01P C00J C00X C014 2.5(11) . . . . ?
C01P C01H C01M C020 -79.7(12) . . . . ?
C01P C01H C01M C02C 100.3(11) . . . . ?
C01P C01H C025 N00B 0.2(16) . . . . ?
C01P C01H C025 C01Z 180.0(9) . . . . ?
C01R C011 C01L N00E -3.0(11) . . . . ?
C01R C011 C01L C00U 176.4(9) . . . . ?
C01S C01E C01Y O00D -178.8(10) . . . . ?
C01S C01E C01Y C02A 0.9(16) . . . . ?
C01T C00G C00I N009 171.9(9) . . . . ?
C01T C00G C00I C023 -3.3(15) . . . . ?
C01T C00G C021 N003 -176.7(9) . . . . ?
C01T C00G C021 C00T 2.5(15) . . . . ?
C01T C01J C027 C02B -0.2(17) . . . . ?
C01T C02G C02I C02B -0.8(16) . . . . ?
C01U N00C C01W C012 176.7(9) . . . . ?
C01U N00C C01W C01B -1.5(10) . . . . ?
C01U C00O C01B C01W -0.3(11) . . . . ?
C01W N00C C01U C00O 1.3(10) . . . . ?
C01W N00C C01U C01K 176.7(9) . . . . ?
C01W C012 C01C N00E 5.7(16) . . . . ?
C01W C012 C01C C01R -172.0(10) . . . . ?
C01W C012 C022 C01Q -125.0(11) . . . . ?
C01W C012 C022 C01S 56.7(14) . . . . ?
C01X C00M C00Z C013 179.0(9) . . . . ?
C01X C00M C00Z C018 -2.2(14) . . . . ?
C01Y C01E C01S C022 -0.2(16) . . . . ?
C020 C01M C02C C02F -2.9(16) . . . . ?
C020 C01M C02C C02N 177.6(11) . . . . ?
C021 N003 C00P C00H 178.5(9) . . . . ?
C021 N003 C00P C00L -0.8(10) . . . . ?
C021 C00G C00I N009 -6.0(16) . . . . ?
C021 C00G C00I C023 178.8(10) . . . . ?
C021 C00G C01T C01J -71.9(13) . . . . ?
C021 C00G C01T C02G 110.9(11) . . . . ?
C022 C012 C01C N00E -175.1(9) . . . . ?
C022 C012 C01C C01R 7.2(15) . . . . ?
C022 C012 C01W N00C 180.0(9) . . . . ?
C022 C012 C01W C01B -2.2(15) . . . . ?
C022 C01Q C02A C01Y -0.3(16) . . . . ?
C023 C00V C010 N009 0.6(11) . . . . ?
C023 C00V C010 C01I -177.0(10) . . . . ?
C024 C01A C01F C01V -179.7(10) . . . . ?
C025 N00B C01D C01K 177.6(9) . . . . ?
C025 N00B C01D C01O -0.7(11) . . . . ?
C025 C01H C01M C020 99.0(12) . . . . ?
C025 C01H C01M C02C -81.1(12) . . . . ?
C025 C01H C01P N008 1.0(16) . . . . ?
C025 C01H C01P C00J -177.1(9) . . . . ?
C027 C01J C01T C00G -175.2(10) . . . . ?
C027 C01J C01T C02G 2.0(15) . . . . ?
C027 C02B C02I C02G 2.6(16) . . . . ?
C029 C01G C026 C026 178.7(10) . . . 2_767 ?
C02A C01Q C022 C012 -177.4(9) . . . . ?
C02A C01Q C022 C01S 1.0(15) . . . . ?
C02C C01M C020 C02J -177.3(11) . . . . ?
C02C C01M C020 C02K 2.0(16) . . . . ?
C02D C01N C02E C01V 178.7(11) . . . . ?
C02F C028 C02K C020 -1.8(18) . . . . ?
C02H O00D C01Y C01E 10.3(16) . . . . ?
C02H O00D C01Y C02A -169.5(10) . . . . ?
C02J C020 C02K C028 179.7(12) . . . . ?
C02K C028 C02F C02C 0.9(19) . . . . ?
C02L O005 C02B C027 -6.7(16) . . . . ?
C02L O005 C02B C02I 175.2(10) . . . . ?
C02M C01V C02E C01N -176.5(11) . . . . ?
C02N C02C C02F C028 -179.0(12) . . . . ?
C02O C028 C02F C02C 178.4(12) . . . . ?
C02O C028 C02K C020 -179.4(12) . . . . ?
C02P Cl Cl2A Cl2 9(2) . . . . ?
C02P Cl Cl2A C02Q -12.1(19) . . . . ?
C02P Cl C02Q Cl1 120(7) . . . . ?
C02P Cl C02Q ClA 165(5) . . . . ?
C02P Cl C02Q Cl1A 51(4) . . . . ?
C02P Cl C02Q Cl2A 33(5) . . . . ?
C02P Cl1 Cl1A Cl2 30(2) . . . . ?
C02P Cl1 Cl1A C02Q 4.7(17) . . . . ?
C02P Cl1 C02Q Cl -126(7) . . . . ?
C02P Cl1 C02Q ClA -173(4) . . . . ?
C02P Cl1 C02Q Cl1A -10(4) . . . . ?
C02P Cl1 C02Q Cl2A -72(4) . . . . ?
C02P Cl2 Cl1A Cl1 -34(3) . . . . ?
C02P Cl2 Cl1A C02Q -11.6(15) . . . . ?
C02P Cl1A C02Q Cl -71(6) . . . . ?
C02P Cl1A C02Q Cl1 167(5) . . . . ?
C02P Cl1A C02Q ClA -176(5) . . . . ?
C02P Cl1A C02Q Cl2A -59(4) . . . . ?
C02P Cl2A C02Q Cl -148(5) . . . . ?
C02P Cl2A C02Q Cl1 79(3) . . . . ?
C02P Cl2A C02Q ClA 160(5) . . . . ?
C02P Cl2A C02Q Cl1A 44(3) . . . . ?
ClA Cl C02P Cl1 -16.7(16) . . . . ?
ClA Cl C02P Cl2 -139.9(17) . . . . ?
ClA Cl C02P Cl1A -53(4) . . . . ?
ClA Cl C02P Cl2A -131(2) . . . . ?
ClA Cl C02P C02Q 13(4) . . . . ?
ClA Cl Cl2A Cl2 66(4) . . . . ?
ClA Cl Cl2A C02P 57(2) . . . . ?
ClA Cl Cl2A C02Q 45.1(18) . . . . ?
ClA Cl C02Q Cl1 -44(4) . . . . ?
ClA Cl C02Q C02P -165(5) . . . . ?
ClA Cl C02Q Cl1A -113(5) . . . . ?
ClA Cl C02Q Cl2A -132(2) . . . . ?
ClA Cl1 C02P Cl 17.9(17) . . . . ?
ClA Cl1 C02P Cl2 140.4(19) . . . . ?
ClA Cl1 C02P Cl1A 162(2) . . . . ?
ClA Cl1 C02P Cl2A 59(3) . . . . ?
ClA Cl1 C02P C02Q -6(4) . . . . ?
ClA Cl1 Cl1A Cl2 5(4) . . . . ?
ClA Cl1 Cl1A C02P -24(3) . . . . ?
ClA Cl1 Cl1A C02Q -20(2) . . . . ?
ClA Cl1 C02Q Cl 47(4) . . . . ?
ClA Cl1 C02Q C02P 173(4) . . . . ?
ClA Cl1 C02Q Cl1A 163.0(19) . . . . ?
ClA Cl1 C02Q Cl2A 101(3) . . . . ?
Cl1A Cl1 C02P Cl -144(3) . . . . ?
Cl1A Cl1 C02P Cl2 -21.6(18) . . . . ?
Cl1A Cl1 C02P Cl2A -103(3) . . . . ?
Cl1A Cl1 C02P C02Q -168(4) . . . . ?
Cl1A Cl1 C02Q Cl -116(5) . . . . ?
Cl1A Cl1 C02Q C02P 10(4) . . . . ?
Cl1A Cl1 C02Q ClA -163.0(19) . . . . ?
Cl1A Cl1 C02Q Cl2A -62(3) . . . . ?
Cl1A Cl2 C02P Cl 137(2) . . . . ?
Cl1A Cl2 C02P Cl1 14.6(11) . . . . ?
Cl1A Cl2 C02P Cl2A 132(2) . . . . ?
Cl1A Cl2 C02P C02Q 95(8) . . . . ?
Cl1A C02P Cl2A Cl -132(3) . . . . ?
Cl1A C02P Cl2A Cl2 56(3) . . . . ?
Cl1A C02P Cl2A C02Q -106(4) . . . . ?
Cl1A C02P C02Q Cl 142(3) . . . . ?
Cl1A C02P C02Q Cl1 -8(3) . . . . ?
Cl1A C02P C02Q ClA 12(14) . . . . ?
Cl1A C02P C02Q Cl2A 120(3) . . . . ?
Cl2A Cl C02P Cl1 115(3) . . . . ?
Cl2A Cl C02P Cl2 -8(2) . . . . ?
Cl2A Cl C02P Cl1A 79(4) . . . . ?
Cl2A Cl C02P C02Q 144(5) . . . . ?
Cl2A Cl C02Q Cl1 87(5) . . . . ?
Cl2A Cl C02Q C02P -33(5) . . . . ?
Cl2A Cl C02Q ClA 132(2) . . . . ?
Cl2A Cl C02Q Cl1A 19(5) . . . . ?
Cl2A Cl2 C02P Cl 5.4(15) . . . . ?
Cl2A Cl2 C02P Cl1 -117(2) . . . . ?
Cl2A Cl2 C02P Cl1A -132(2) . . . . ?
Cl2A Cl2 C02P C02Q -37(8) . . . . ?
Cl2A Cl2 Cl1A Cl1 2(3) . . . . ?
Cl2A Cl2 Cl1A C02P 36.5(19) . . . . ?
Cl2A Cl2 Cl1A C02Q 24.9(15) . . . . ?
Cl2A C02P Cl1A Cl1 103(3) . . . . ?
Cl2A C02P Cl1A Cl2 -56(2) . . . . ?
Cl2A C02P Cl1A C02Q 92(5) . . . . ?
Cl2A C02P C02Q Cl 21(3) . . . . ?
Cl2A C02P C02Q Cl1 -129(2) . . . . ?
Cl2A C02P C02Q ClA -109(12) . . . . ?
Cl2A C02P C02Q Cl1A -120(3) . . . . ?
C02Q Cl C02P Cl1 -30(4) . . . . ?
C02Q Cl C02P Cl2 -153(5) . . . . ?
C02Q Cl C02P Cl1A -66(5) . . . . ?
C02Q Cl C02P Cl2A -144(5) . . . . ?
C02Q Cl Cl2A Cl2 21(3) . . . . ?
C02Q Cl Cl2A C02P 12.1(19) . . . . ?
C02Q Cl1 C02P Cl 24(3) . . . . ?
C02Q Cl1 C02P Cl2 146(4) . . . . ?
C02Q Cl1 C02P Cl1A 168(4) . . . . ?
C02Q Cl1 C02P Cl2A 65(4) . . . . ?
C02Q Cl1 Cl1A Cl2 25(3) . . . . ?
C02Q Cl1 Cl1A C02P -4.7(17) . . . . ?
C02Q C02P Cl1A Cl1 11(4) . . . . ?
C02Q C02P Cl1A Cl2 -147(4) . . . . ?
C02Q C02P Cl2A Cl -26(4) . . . . ?
C02Q C02P Cl2A Cl2 162(4) . . . . ?
